data_1544633
loop_
_publ_author_name
'Jansze, Suzanne M.'
'Wise, Matthew D.'
'Vologzhanina, Anna V.'
'Scopelliti, Rosario'
'Severin, Kay'

_publ_section_title
;
 PdII2L4-type coordination cages up to three nanometers in size
;
_journal_issue 3
_journal_name_full 'Chem. Sci.'
_journal_page_first 1901
_journal_paper_doi 10.1039/C6SC04732G
_journal_volume 8
_journal_year 2017
_chemical_formula_moiety 'C236 H256 B16 Fe8 N56 O48 Pd2, 4(B F4), 1.5(C6 H14 O), 8(C2 H3 N), 0.5(C2 H6 O S)'
_chemical_formula_sum 'C262 H304 B20 F16 Fe8 N64 O50 Pd2 S0.5'
_chemical_formula_weight 6345.50
_chemical_name_systematic
;
 ?
;
_space_group_crystal_system triclinic
_space_group_IT_number 2
_space_group_name_Hall '-P 1'
_space_group_name_H-M_alt 'P -1'
_symmetry_space_group_name_Hall '-P 1'
_symmetry_space_group_name_H-M 'P -1'
_atom_sites_solution_hydrogens geom
_audit_creation_date 2016-08-19
_audit_creation_method
;
Olex2 1.2
(compiled 2016.02.19 svn.r3266 for OlexSys, GUI svn.r5155)
;
_audit_update_record
;
2016-10-21 deposited with the CCDC.
2016-11-09 downloaded from the CCDC.
;
_cell_angle_alpha 105.440(4)
_cell_angle_beta 91.132(3)
_cell_angle_gamma 90.267(3)
_cell_formula_units_Z 1
_cell_length_a 21.3764(8)
_cell_length_b 21.4422(9)
_cell_length_c 23.5362(10)
_cell_measurement_reflns_used 14847
_cell_measurement_temperature 140.0(1)
_cell_measurement_theta_max 73.6340
_cell_measurement_theta_min 3.8550
_cell_volume 10396.1(8)
_computing_molecular_graphics 'Olex2 (Dolomanov et al., 2009)'
_computing_publication_material 'Olex2 (Dolomanov et al., 2009)'
_computing_structure_refinement 'XL (Sheldrick, 2008)'
_diffrn_ambient_environment N~2~
_diffrn_ambient_temperature 140.0(1)
_diffrn_detector 'CCD plate'
_diffrn_detector_type Atlas
_diffrn_measured_fraction_theta_full 0.998
_diffrn_measured_fraction_theta_max 0.958
_diffrn_measurement_device 'four-circle diffractometer'
_diffrn_measurement_device_type 'SuperNova, Dual, Cu at zero, Atlas'
_diffrn_radiation_monochromator mirror
_diffrn_radiation_probe x-ray
_diffrn_radiation_type 'Cu K\a'
_diffrn_radiation_wavelength 1.54184
_diffrn_reflns_av_R_equivalents 0.0536
_diffrn_reflns_av_unetI/netI 0.0785
_diffrn_reflns_Laue_measured_fraction_full 0.998
_diffrn_reflns_Laue_measured_fraction_max 0.958
_diffrn_reflns_limit_h_max 26
_diffrn_reflns_limit_h_min -23
_diffrn_reflns_limit_k_max 26
_diffrn_reflns_limit_k_min -26
_diffrn_reflns_limit_l_max 29
_diffrn_reflns_limit_l_min -23
_diffrn_reflns_number 78249
_diffrn_reflns_point_group_measured_fraction_full 0.998
_diffrn_reflns_point_group_measured_fraction_max 0.958
_diffrn_reflns_theta_full 67.500
_diffrn_reflns_theta_max 76.743
_diffrn_reflns_theta_min 3.821
_diffrn_source 'micro-focus sealed X-ray tube'
_diffrn_source_type 'SuperNova (Cu) X-ray Source'
_exptl_absorpt_coefficient_mu 3.422
_exptl_absorpt_correction_T_max 0.200
_exptl_absorpt_correction_T_min 0.042
_exptl_absorpt_correction_type analytical
_exptl_absorpt_process_details
;
CrysAlisPro 1.171.38.41 (Rigaku Oxford Diffraction, 2015)
Analytical numeric absorption correction using a multifaceted crystal
            model based on expressions derived by R.C. Clark & J.S. Reid.
(Clark, R. C. & Reid, J. S. (1995). Acta Cryst. A51, 887-897)
Empirical absorption correction using spherical harmonics,
 implemented in SCALE3 ABSPACK scaling algorithm.
;
_exptl_crystal_colour blue
_exptl_crystal_colour_primary blue
_exptl_crystal_density_diffrn 1.014
_exptl_crystal_description prism
_exptl_crystal_F_000 3276
_exptl_crystal_recrystallization_method 'Re-crystallisation from solvent: MeCN/DMSo / isopropyl ether '
_exptl_crystal_size_max 0.45
_exptl_crystal_size_mid 0.22
_exptl_crystal_size_min 0.19
_refine_diff_density_max 1.106
_refine_diff_density_min -2.069
_refine_diff_density_rms 0.098
_refine_ls_extinction_method none
_refine_ls_goodness_of_fit_ref 1.002
_refine_ls_hydrogen_treatment constr
_refine_ls_matrix_type full
_refine_ls_number_parameters 1998
_refine_ls_number_reflns 41971
_refine_ls_number_restraints 119
_refine_ls_restrained_S_all 1.019
_refine_ls_R_factor_all 0.1317
_refine_ls_R_factor_gt 0.0979
_refine_ls_shift/su_max 0.008
_refine_ls_shift/su_mean 0.002
_refine_ls_structure_factor_coef Fsqd
_refine_ls_weighting_details 'w=1/[\s^2^(Fo^2^)+(0.0100P)^2^+60.0000P] where P=(Fo^2^+2Fc^2^)/3'
_refine_ls_weighting_scheme calc
_refine_ls_wR_factor_gt 0.2092
_refine_ls_wR_factor_ref 0.2274
_reflns_Friedel_coverage 0.000
_reflns_number_gt 28354
_reflns_number_total 41971
_reflns_threshold_expression 'I > 2\s(I)'
_cod_data_source_file c6sc04732g2.cif
_cod_data_source_block 3
_cod_depositor_comments 'Adding full bibliography for 1544629--1544635.cif.'
_cod_original_cell_volume 10396.1(7)
_cod_original_formula_sum 'C262 H304 B20 F16 Fe8 N64 O50 Pd2 S0.50'
_cod_database_code 1544633
_shelxl_version_number 2014-3
_shelx_space_group_comment
;
The symmetry employed for this shelxl refinement is uniquely defined
by the following loop, which should always be used as a source of
symmetry information in preference to the above space-group names.
They are only intended as comments.
;
_olex2_refinement_description
;
1. Others
 Fixed Sof: O204(0.5) N1S(0.5) N3S(0.5) C1S(0.5) C212(0.5) H21A(0.5) H21B(0.5)
 H21C(0.5) C5S(0.5) C6S(0.5) H6SA(0.5) H6SB(0.5) H6SC(0.5) C2S(0.5) H2SA(0.5)
 H2SB(0.5) H2SC(0.5) C218(0.5) H21D(0.5) H21E(0.5) H21F(0.5) C219(0.5)
 H219(0.5) C221(0.5) H221(0.5) C224(0.5) H22A(0.5) H22B(0.5) H22C(0.5)
 C225(0.5) H22D(0.5) H22E(0.5) H22F(0.5) F7(0.5) F8(0.5) F5(0.5) F6(0.5)
 C10S(0.5) H10O(0.5) H10P(0.5) H10Q(0.5) C9S(0.5) N5S(0.5) C12S(0.5) H12C(0.5)
 H12D(0.5) H12E(0.5) C11S(0.5) N6S(0.5) C25S(0.25) H25A(0.25) H25B(0.25)
 H25C(0.25) C24S(0.25) H24S(0.25) C23S(0.25) H23A(0.25) H23B(0.25) H23C(0.25)
 O0AA(0.25) C22S(0.25) H22G(0.25) H22H(0.25) H22I(0.25) C21S(0.25) H21S(0.25)
 C26S(0.25) H26A(0.25) H26B(0.25) H26C(0.25) C19S(0.25) H19A(0.25) H19B(0.25)
 H19C(0.25) S1S(0.25) C20S(0.25) H20A(0.25) H20B(0.25) H20C(0.25) O3S(0.25)
 F8A(0.5) F5A(0.5) F6A(0.5) F7A(0.5)
 Fixed Uiso: H3A(0.072) H3B(0.072) H4A(0.147) H4B(0.147) H5(0.117) H6A(0.069)
 H6B(0.069) H9A(0.073) H9B(0.073) H10A(0.078) H10B(0.078) H11A(0.076)
 H11B(0.076) H12A(0.074) H12B(0.074) H15A(0.073) H15B(0.073) H16A(0.084)
 H16B(0.084) H17A(0.083) H17B(0.083) H18A(0.071) H18B(0.071) H19(0.061)
 H21(0.085) H22(0.089) H23(0.073) H25(0.076) H26(0.076) H28(0.067) H29(0.069)
 H30A(0.075) H30B(0.075) H33(0.107) H39A(0.082) H39B(0.082) H40A(0.136)
 H40B(0.136) H41A(0.11) H41B(0.11) H42A(0.095) H42B(0.095) H45A(0.075)
 H45B(0.075) H46A(0.093) H46B(0.093) H47A(0.099) H47B(0.099) H48A(0.084)
 H48B(0.084) H51A(0.099) H51B(0.099) H52A(0.148) H52B(0.148) H53A(0.173)
 H53B(0.173) H54A(0.093) H54B(0.093) H55(0.062) H57(0.079) H58(0.083)
 H59(0.069) H62A(0.067) H62B(0.067) H63A(0.082) H63B(0.082) H64A(0.075)
 H64B(0.075) H65A(0.067) H65B(0.067) H68A(0.069) H68B(0.069) H69A(0.089)
 H69B(0.089) H70A(0.08) H70B(0.08) H71A(0.067) H71B(0.067) H74A(0.068)
 H74B(0.068) H75A(0.126) H75B(0.126) H76A(0.103) H76B(0.103) H77A(0.069)
 H77B(0.069) H78(0.057) H80(0.066) H81(0.066) H82(0.059) H84(0.079) H85(0.083)
 H87(0.103) H88(0.098) H89A(0.078) H89B(0.078) H91(0.078) H92(0.076) H94(0.081)
 H95(0.082) H98A(0.07) H98B(0.07) H99A(0.079) H99B(0.079) H10C(0.085)
 H10D(0.085) H10E(0.087) H10F(0.087) H10G(0.1) H10H(0.1) H10I(0.142)
 H10J(0.142) H10K(0.141) H10L(0.141) H10M(0.091) H10N(0.091) H11C(0.082)
 H11D(0.082) H11E(0.092) H11F(0.092) H11G(0.093) H11H(0.093) H11I(0.085)
 H11J(0.085) H114(0.063) H116(0.074) H117(0.079) H118(0.069) H4SA(0.154)
 H4SB(0.154) H4SC(0.154) H8SA(0.149) H8SB(0.149) H8SC(0.149) H21A(0.082)
 H21B(0.082) H21C(0.082) H6SA(0.098) H6SB(0.098) H6SC(0.098) H2SA(0.098)
 H2SB(0.098) H2SC(0.098) H21D(0.104) H21E(0.104) H21F(0.104) H219(0.071)
 H221(0.101) H22A(0.142) H22B(0.142) H22C(0.142) H22D(0.153) H22E(0.153)
 H22F(0.153) F7(0.08) F8(0.08) B6(0.08) F5(0.08) F6(0.08) H10O(0.129)
 H10P(0.129) H10Q(0.129) H12C(0.132) H12D(0.132) H12E(0.132) H25A(0.059)
 H25B(0.059) H25C(0.059) H24S(0.087) H23A(0.092) H23B(0.092) H23C(0.092)
 H22G(0.094) H22H(0.094) H22I(0.094) H21S(0.099) H26A(0.123) H26B(0.123)
 H26C(0.123) H19A(0.257) H19B(0.257) H19C(0.257) H20A(0.257) H20B(0.257)
 H20C(0.257) F8A(0.08) F5A(0.08) F6A(0.08) F7A(0.08)
 Fixed X: H3A(0.6401) H3B(0.6073) H4A(0.7137) H4B(0.6954) H5(0.7943)
 H6A(0.7768) H6B(0.761) H9A(0.4915) H9B(0.4422) H10A(0.4854) H10B(0.4855)
 H11A(0.5915) H11B(0.582) H12A(0.5907) H12B(0.6497) H15A(0.4109) H15B(0.4573)
 H16A(0.431) H16B(0.432) H17A(0.5196) H17B(0.5431) H18A(0.5983) H18B(0.5343)
 H19(0.7283) H21(0.7694) H22(0.843) H23(0.8596) H25(0.3574) H26(0.2777)
 H28(0.3772) H29(0.4577) H30A(0.225) H30B(0.2683) H33(0.3299) H39A(0.3368)
 H39B(0.3784) H40A(0.4538) H40B(0.4289) H41A(0.3816) H41B(0.4516) H42A(0.3708)
 H42B(0.4217) H45A(0.2686) H45B(0.201) H46A(0.2674) H46B(0.3197) H47A(0.2693)
 H47B(0.2042) H48A(0.2356) H48B(0.3068) H51A(0.0619) H51B(0.028) H52A(0.0237)
 H52B(-0.0298) H53A(-0.0107) H53B(0.0008) H54A(0.0717) H54B(0.0962) H55(0.2032)
 H57(0.1817) H58(0.1601) H59(0.1587) H62A(0.4833) H62B(0.4479) H63A(0.5403)
 H63B(0.5481) H64A(0.6062) H64B(0.6378) H65A(0.6134) H65B(0.6335) H68A(0.2836)
 H68B(0.2678) H69A(0.2783) H69B(0.3397) H70A(0.3627) H70B(0.3354) H71A(0.4416)
 H71B(0.449) H74A(0.3161) H74B(0.3546) H75A(0.414) H75B(0.3491) H76A(0.3829)
 H76B(0.4331) H77A(0.5053) H77B(0.4742) H78(0.6767) H80(0.575) H81(0.666)
 H82(0.7609) H84(0.2172) H85(0.1251) H87(0.2038) H88(0.2971) H89A(0.0602)
 H89B(0.0796) H91(0.0695) H92(0.067) H94(0.1183) H95(0.1221) H98A(0.0431)
 H98B(0.1151) H99A(0.06) H99B(0.0088) H10C(0.1375) H10D(0.0817) H10E(0.1127)
 H10F(0.039) H10G(-0.121) H10H(-0.0882) H10I(-0.1853) H10J(-0.1339) H10K(-
 0.1652) H10L(-0.1699) H10M(-0.0917) H10N(-0.0693) H11C(0.2332) H11D(0.2046)
 H11E(0.3067) H11F(0.3067) H11G(0.3104) H11H(0.2438) H11I(0.2208) H11J(0.2674)
 H114(0.1483) H116(-0.0373) H117(-0.0382) H118(0.0549) H4SA(0.3849)
 H4SB(0.3331) H4SC(0.3327) H8SA(0.1339) H8SB(0.1931) H8SC(0.1262) H21A(0.0244)
 H21B(-0.0432) H21C(0.0179) H6SA(0.2976) H6SB(0.2516) H6SC(0.2258) H2SA(0.5463)
 H2SB(0.5458) H2SC(0.5323) H21D(-0.0097) H21E(-0.0617) H21F(0.0054) H219(-
 0.0188) H221(0.0861) H22A(0.1846) H22B(0.1932) H22C(0.1945) H22D(0.0528)
 H22E(0.0708) H22F(0.1225) H10O(0.2201) H10P(0.2363) H10Q(0.2764) H12C(0.2876)
 H12D(0.2256) H12E(0.2202) H25A(0.2259) H25B(0.2652) H25C(0.1937) H24S(0.2146)
 H23A(0.3053) H23B(0.3449) H23C(0.2703) H22G(0.37) H22H(0.3629) H22I(0.3946)
 H21S(0.2665) H26A(0.2335) H26B(0.3068) H26C(0.2643) H19A(0.5898) H19B(0.5429)
 H19C(0.562) H20A(0.4053) H20B(0.422) H20C(0.459)
 Fixed Y: H3A(0.1258) H3B(0.0569) H4A(0.0742) H4B(0.0063) H5(0.0691)
 H6A(0.063) H6B(-0.0098) H9A(0.2453) H9B(0.2027) H10A(0.2311) H10B(0.2973)
 H11A(0.2799) H11B(0.2878) H12A(0.1751) H12B(0.1976) H15A(-0.0875) H15B(-
 0.1219) H16A(-0.2056) H16B(-0.16) H17A(-0.2319) H17B(-0.1958) H18A(-0.1494)
 H18B(-0.1365) H19(0.0672) H21(-0.0869) H22(-0.1178) H23(-0.0525) H25(0.1443)
 H26(0.1662) H28(0.091) H29(0.0676) H30A(0.1339) H30B(0.1129) H33(0.3058)
 H39A(0.5992) H39B(0.6359) H40A(0.5646) H40B(0.5582) H41A(0.4682) H41B(0.464)
 H42A(0.4136) H42B(0.4573) H45A(0.7174) H45B(0.6985) H46A(0.7006) H46B(0.6605)
 H47A(0.5989) H47B(0.6092) H48A(0.5089) H48B(0.5323) H51A(0.5821) H51B(0.5866)
 H52A(0.4902) H52B(0.5144) H53A(0.448) H53B(0.4096) H54A(0.3991) H54B(0.3885)
 H55(0.791) H57(0.7362) H58(0.8416) H59(0.9209) H62A(0.384) H62B(0.3955)
 H63A(0.4044) H63B(0.4495) H64A(0.3707) H64B(0.3916) H65A(0.2954) H65B(0.274)
 H68A(0.2126) H68B(0.1373) H69A(0.149) H69B(0.1932) H70A(0.0889) H70B(0.059)
 H71A(0.063) H71B(0.1329) H74A(0.0833) H74B(0.131) H75A(0.0532) H75B(0.0157)
 H76A(-0.0338) H76B(-0.0438) H77A(0.0181) H77B(-0.023) H78(0.1037) H80(0.0097)
 H81(-0.0414) H82(-0.0177) H84(0.2107) H85(0.2622) H87(0.4315) H88(0.378)
 H89A(0.3531) H89B(0.4079) H91(0.3726) H92(0.4479) H94(0.589) H95(0.5137)
 H98A(0.6157) H98B(0.5951) H99A(0.5027) H99B(0.5114) H10C(0.4797) H10D(0.4273)
 H10E(0.4696) H10F(0.4701) H10G(0.7598) H10H(0.8207) H10I(0.7728) H10J(0.8042)
 H10K(0.7235) H10L(0.68) H10M(0.6321) H10N(0.6955) H11C(0.8208) H11D(0.8559)
 H11E(0.7701) H11F(0.8426) H11G(0.773) H11H(0.8079) H11I(0.7005) H11J(0.6773)
 H114(0.8335) H116(0.8505) H117(0.9328) H118(0.9619) H4SA(-0.2187) H4SB(-
 0.1662) H4SC(-0.2347) H8SA(0.1896) H8SB(0.1557) H8SC(0.1517) H21A(0.2526)
 H21B(0.2814) H21C(0.3262) H6SA(-0.1519) H6SB(-0.0915) H6SC(-0.1602)
 H2SA(0.2756) H2SB(0.3146) H2SC(0.3515) H21D(0.1802) H21E(0.1928) H21F(0.1659)
 H219(0.2919) H221(0.3618) H22A(0.3083) H22B(0.3744) H22C(0.3065) H22D(0.3888)
 H22E(0.3193) H22F(0.3758) H10O(0.1034) H10P(0.0282) H10Q(0.0811) H12C(0.2922)
 H12D(0.3148) H12E(0.2769) H25A(0.4144) H25B(0.4806) H25C(0.4811) H24S(0.4289)
 H23A(0.2453) H23B(0.2672) H23C(0.2614) H22G(0.3194) H22H(0.3958) H22I(0.3528)
 H21S(0.3472) H26A(0.5358) H26B(0.5207) H26C(0.4912) H19A(0.2873) H19B(0.3022)
 H19C(0.2292) H20A(0.3186) H20B(0.3344) H20C(0.3705)
 Fixed Z: H3A(0.5514) H3B(0.5454) H4A(0.5858) H4B(0.5417) H5(0.5316)
 H6A(0.4293) H6B(0.4303) H9A(0.3788) H9B(0.3321) H10A(0.2552) H10B(0.3065)
 H11A(0.3288) H11B(0.2634) H12A(0.2222) H12B(0.2663) H15A(0.334) H15B(0.3703)
 H16A(0.2895) H16B(0.2455) H17A(0.233) H17B(0.2987) H18A(0.2335) H18B(0.2019)
 H19(0.1859) H21(0.2446) H22(0.1712) H23(0.1078) H25(0.438) H26(0.5045)
 H28(0.6158) H29(0.5498) H30A(0.5882) H30B(0.636) H33(0.7679) H39A(1.0213)
 H39B(0.9843) H40A(0.9718) H40B(1.0334) H41A(0.9932) H41B(0.9708) H42A(0.8992)
 H42B(0.8778) H45A(0.7722) H45B(0.7414) H46A(0.6654) H46B(0.6895) H47A(0.6054)
 H47B(0.6388) H48A(0.6452) H48B(0.6603) H51A(0.9619) H51B(0.9018) H52A(0.9577)
 H52B(0.9212) H53A(0.8442) H53B(0.8926) H54A(0.807) H54B(0.8685) H55(0.8917)
 H57(1.0387) H58(1.0879) H59(1.038) H62A(0.2327) H62B(0.1757) H63A(0.1306)
 H63B(0.1965) H64A(0.2232) H64B(0.17) H65A(0.1036) H65B(0.1615) H68A(0.0025)
 H68B(-0.007) H69A(-0.1009) H69B(-0.0827) H70A(-0.1406) H70B(-0.0906) H71A(-
 0.0718) H71B(-0.0835) H74A(0.2262) H74B(0.2794) H75A(0.2952) H75B(0.2766)
 H76A(0.1872) H76B(0.2349) H77A(0.2077) H77B(0.1466) H78(0.1039) H80(-0.0393)
 H81(-0.0796) H82(-0.0271) H84(0.206) H85(0.239) H87(0.235) H88(0.2031)
 H89A(0.2559) H89B(0.2248) H91(0.3611) H92(0.4523) H94(0.3787) H95(0.2864)
 H98A(0.7703) H98B(0.7638) H99A(0.7693) H99B(0.7214) H10C(0.6939) H10D(0.6792)
 H10E(0.5966) H10F(0.6079) H10G(0.6468) H10H(0.6319) H10I(0.58) H10J(0.548)
 H10K(0.4848) H10L(0.5297) H10M(0.4799) H10N(0.4618) H11C(0.6744) H11D(0.6277)
 H11E(0.6119) H11F(0.6057) H11G(0.512) H11H(0.5185) H11I(0.476) H11J(0.5204)
 H114(0.8043) H116(0.7805) H117(0.8695) H118(0.9239) H4SA(-0.0057) H4SB(0.0213)
 H4SC(0.0363) H8SA(0.0678) H8SB(0.0892) H8SC(0.1174) H21A(0.1349) H21B(0.1271)
 H21C(0.1326) H6SA(0.1624) H6SB(0.1727) H6SC(0.1771) H2SA(0.8489) H2SB(0.9171)
 H2SC(0.8673) H21D(-0.011) H21E(0.0387) H21F(0.0512) H219(0.0379) H221(0.091)
 H22A(0.0948) H22B(0.0762) H22C(0.0271) H22D(0.0075) H22E(-0.0336) H22F(-
 0.0163) H10O(0.3313) H10P(0.3192) H10Q(0.367) H12C(0.8783) H12D(0.8504)
 H12E(0.9003) H25A(0.5108) H25B(0.5306) H25C(0.5093) H24S(0.4182) H23A(0.3289)
 H23B(0.3895) H23C(0.3905) H22G(0.3095) H22H(0.3367) H22I(0.3753) H21S(0.3395)
 H26A(0.4368) H26B(0.4365) H26C(0.3787) H19A(0.5245) H19B(0.4761) H19C(0.4723)
 H20A(0.5746) H20B(0.5139) H20C(0.5735)
;
_olex2_submission_special_instructions 'No special instructions were received'

loop_
_space_group_symop_operation_xyz
'x, y, z'
'-x, -y, -z'

loop_
_atom_site_label
_atom_site_type_symbol
_atom_site_fract_x
_atom_site_fract_y
_atom_site_fract_z
_atom_site_U_iso_or_equiv
_atom_site_adp_type
_atom_site_occupancy
_atom_site_site_symmetry_order
_atom_site_calc_flag
_atom_site_refinement_flags_posn
_atom_site_refinement_flags_adp
_atom_site_refinement_flags_occupancy
_atom_site_disorder_assembly
_atom_site_disorder_group
Pd1 Pd 0.80910(2) 0.07067(2) 0.08688(2) 0.04557(11) Uani 1 1 d . . . . .
Fe1 Fe 0.57838(5) 0.04850(5) 0.35451(4) 0.0500(2) Uani 1 1 d . . . . .
Fe2 Fe 0.23074(5) 0.54464(5) 0.84323(5) 0.0519(3) Uani 1 1 d . . . . .
Fe3 Fe 0.44178(4) 0.17609(5) 0.11906(4) 0.0453(2) Uani 1 1 d . . . . .
Fe4 Fe 0.07456(5) 0.67883(5) 0.60473(5) 0.0534(3) Uani 1 1 d . . . . .
O1 O 0.7078(2) 0.0072(2) 0.32841(19) 0.0564(11) Uani 1 1 d . . . . .
O2 O 0.5325(2) 0.1001(2) 0.47293(19) 0.0569(11) Uani 1 1 d . . . . .
O3 O 0.6670(2) 0.0815(2) 0.2739(2) 0.0565(11) Uani 1 1 d . . . . .
O4 O 0.4654(2) 0.1206(2) 0.3949(2) 0.0581(11) Uani 1 1 d . . . . .
O5 O 0.6319(2) -0.0313(2) 0.24730(19) 0.0563(11) Uani 1 1 d . . . . .
O6 O 0.4687(2) 0.0126(2) 0.41111(19) 0.0545(11) Uani 1 1 d . . . . .
O7 O 0.3084(3) 0.4290(3) 0.8058(3) 0.106(2) Uani 1 1 d . U . . .
O8 O 0.2592(3) 0.6510(3) 0.9461(3) 0.096(2) Uani 1 1 d . . . . .
O9 O 0.2501(3) 0.4549(3) 0.7290(3) 0.0848(17) Uani 1 1 d . U . . .
O10 O 0.2275(3) 0.6841(3) 0.8612(3) 0.0902(18) Uani 1 1 d . U . . .
O11 O 0.1953(3) 0.4106(3) 0.7968(3) 0.0880(18) Uani 1 1 d . U . . .
O12 O 0.1500(3) 0.6425(3) 0.9133(3) 0.096(2) Uani 1 1 d . U . . .
O13 O 0.51659(19) 0.1157(2) 0.01770(19) 0.0512(10) Uani 1 1 d . . . . .
O14 O 0.3105(2) 0.2083(2) 0.1112(2) 0.0557(11) Uani 1 1 d . . . . .
O15 O 0.5768(2) 0.1649(2) 0.1078(2) 0.0528(11) Uani 1 1 d . . . . .
O16 O 0.3773(2) 0.2967(2) 0.1683(2) 0.0534(11) Uani 1 1 d . . . . .
O17 O 0.5202(2) 0.0622(2) 0.09749(19) 0.0522(11) Uani 1 1 d . . . . .
O18 O 0.3480(2) 0.2084(2) 0.2097(2) 0.0549(11) Uani 1 1 d . . . . .
O19 O 0.0313(3) 0.6190(3) 0.4856(2) 0.0836(18) Uani 1 1 d . . . . .
O20 O 0.0013(3) 0.7734(3) 0.6900(3) 0.100(2) Uani 1 1 d . U . . .
O21 O 0.0762(3) 0.5458(3) 0.5338(3) 0.0944(19) Uani 1 1 d . U . . .
O22 O 0.0747(3) 0.7146(2) 0.7334(2) 0.0782(17) Uani 1 1 d . . . . .
O23 O 0.1441(3) 0.6178(3) 0.5009(3) 0.100(2) Uani 1 1 d . U . . .
O24 O 0.1142(3) 0.7963(3) 0.6910(2) 0.0882(18) Uani 1 1 d . U . . .
N1 N 0.6644(3) 0.0286(3) 0.3710(2) 0.0535(13) Uani 1 1 d . . . . .
N2 N 0.5834(3) 0.0792(2) 0.4387(2) 0.0530(13) Uani 1 1 d . . . . .
N3 N 0.6132(3) 0.0988(3) 0.3072(2) 0.0526(13) Uani 1 1 d . . . . .
N4 N 0.5152(3) 0.1128(3) 0.3587(2) 0.0535(13) Uani 1 1 d . . . . .
N5 N 0.5841(3) -0.0238(3) 0.2868(2) 0.0546(13) Uani 1 1 d . . . . .
N6 N 0.5129(3) -0.0059(3) 0.3674(2) 0.0536(13) Uani 1 1 d . . . . .
N7 N 0.2980(4) 0.4878(3) 0.8474(3) 0.087(2) Uani 1 1 d . U . . .
N8 N 0.2746(3) 0.5894(3) 0.9139(3) 0.0656(17) Uani 1 1 d . . . . .
N9 N 0.2433(3) 0.5181(3) 0.7606(3) 0.0717(18) Uani 1 1 d . . . . .
N10 N 0.2341(4) 0.6236(3) 0.8213(3) 0.074(2) Uani 1 1 d . . . . .
N11 N 0.1798(3) 0.4706(3) 0.8324(3) 0.0663(17) Uani 1 1 d . . . . .
N12 N 0.1577(3) 0.5775(3) 0.8846(4) 0.085(2) Uani 1 1 d . . . . .
N13 N 0.7949(2) 0.0127(2) 0.1400(2) 0.0472(12) Uani 1 1 d . . . . .
N14 N 0.1816(2) 0.8640(2) 0.9592(2) 0.0485(12) Uani 1 1 d . . . . .
N15 N 0.4612(2) 0.1435(2) 0.0373(2) 0.0483(12) Uani 1 1 d . . . . .
N16 N 0.3613(2) 0.1788(3) 0.0814(2) 0.0511(13) Uani 1 1 d . . . . .
N17 N 0.5276(2) 0.2046(2) 0.1289(2) 0.0486(12) Uani 1 1 d . . . . .
N18 N 0.4324(2) 0.2672(3) 0.1499(2) 0.0512(13) Uani 1 1 d . . . . .
N19 N 0.4704(2) 0.0948(2) 0.1278(2) 0.0488(12) Uani 1 1 d . . . . .
N20 N 0.3951(2) 0.1673(3) 0.1852(2) 0.0515(13) Uani 1 1 d . . . . .
N21 N 0.0758(4) 0.5879(3) 0.5900(3) 0.088(2) Uani 1 1 d . . . . .
N22 N 0.0768(3) 0.6651(3) 0.6821(3) 0.0623(15) Uani 1 1 d . . . . .
N23 N 0.0187(3) 0.6629(3) 0.5383(3) 0.0651(16) Uani 1 1 d . . . . .
N24 N 0.0054(4) 0.7329(4) 0.6334(3) 0.095(3) Uani 1 1 d . . . . .
N25 N 0.1396(3) 0.6679(3) 0.5511(3) 0.0781(19) Uani 1 1 d . U . . .
N26 N 0.1276(3) 0.7517(3) 0.6377(3) 0.0732(19) Uani 1 1 d . . . . .
N27 N 0.7266(2) 0.0449(2) 0.0433(2) 0.0460(12) Uani 1 1 d . . . . .
N28 N 0.1094(2) 0.9002(2) 0.8686(2) 0.0478(12) Uani 1 1 d . . . . .
C1 C 0.6840(3) 0.0434(3) 0.4262(3) 0.0538(16) Uani 1 1 d . . . . .
C2 C 0.6347(3) 0.0692(3) 0.4661(3) 0.0521(15) Uani 1 1 d . . . . .
C3 C 0.6418(4) 0.0791(3) 0.5310(3) 0.0604(18) Uani 1 1 d . . . . .
H3A H 0.6401 0.1258 0.5514 0.072 Uiso 1 1 calc R . . . .
H3B H 0.6073 0.0569 0.5454 0.072 Uiso 1 1 calc R . . . .
C4 C 0.7028(5) 0.0525(7) 0.5441(4) 0.122(5) Uani 1 1 d . . . . .
H4A H 0.7137 0.0742 0.5858 0.147 Uiso 1 1 calc R . . . .
H4B H 0.6954 0.0063 0.5417 0.147 Uiso 1 1 calc R . . . .
C5 C 0.7551(5) 0.0554(6) 0.5125(4) 0.098(3) Uani 1 1 d . . . . .
H5 H 0.7943 0.0691 0.5316 0.117 Uiso 1 1 calc R . . . .
C6 C 0.7484(3) 0.0359(3) 0.4457(3) 0.0578(17) Uani 1 1 d . . . . .
H6A H 0.7768 0.0630 0.4293 0.069 Uiso 1 1 calc R . . . .
H6B H 0.7610 -0.0098 0.4303 0.069 Uiso 1 1 calc R . . . .
C7 C 0.5823(3) 0.1488(3) 0.3000(3) 0.0543(16) Uani 1 1 d . . . . .
C8 C 0.5263(3) 0.1588(3) 0.3328(3) 0.0540(16) Uani 1 1 d . . . . .
C9 C 0.4866(4) 0.2165(3) 0.3384(3) 0.0605(18) Uani 1 1 d . . . . .
H9A H 0.4915 0.2453 0.3788 0.073 Uiso 1 1 calc R . . . .
H9B H 0.4422 0.2027 0.3321 0.073 Uiso 1 1 calc R . . . .
C10 C 0.5037(4) 0.2535(4) 0.2943(3) 0.0651(19) Uani 1 1 d . . . . .
H10A H 0.4854 0.2311 0.2552 0.078 Uiso 1 1 calc R . . . .
H10B H 0.4855 0.2973 0.3065 0.078 Uiso 1 1 calc R . . . .
C11 C 0.5730(4) 0.2594(3) 0.2893(3) 0.0633(19) Uani 1 1 d . . . . .
H11A H 0.5915 0.2799 0.3288 0.076 Uiso 1 1 calc R . . . .
H11B H 0.5820 0.2878 0.2634 0.076 Uiso 1 1 calc R . . . .
C12 C 0.6036(4) 0.1930(3) 0.2640(3) 0.0618(18) Uani 1 1 d . . . . .
H12A H 0.5907 0.1751 0.2222 0.074 Uiso 1 1 calc R . . . .
H12B H 0.6497 0.1976 0.2663 0.074 Uiso 1 1 calc R . . . .
C13 C 0.5484(3) -0.0739(3) 0.2839(3) 0.0537(16) Uani 1 1 d . . . . .
C14 C 0.5031(3) -0.0619(3) 0.3294(3) 0.0522(15) Uani 1 1 d . . . . .
C15 C 0.4520(4) -0.1088(3) 0.3333(3) 0.0607(18) Uani 1 1 d . . . . .
H15A H 0.4109 -0.0875 0.3340 0.073 Uiso 1 1 calc R . . . .
H15B H 0.4573 -0.1219 0.3703 0.073 Uiso 1 1 calc R . . . .
C16 C 0.4537(4) -0.1695(4) 0.2798(3) 0.070(2) Uani 1 1 d . . . . .
H16A H 0.4310 -0.2056 0.2895 0.084 Uiso 1 1 calc R . . . .
H16B H 0.4320 -0.1600 0.2455 0.084 Uiso 1 1 calc R . . . .
C17 C 0.5201(4) -0.1900(4) 0.2636(4) 0.069(2) Uani 1 1 d . . . . .
H17A H 0.5196 -0.2319 0.2330 0.083 Uiso 1 1 calc R . . . .
H17B H 0.5431 -0.1958 0.2987 0.083 Uiso 1 1 calc R . . . .
C18 C 0.5537(4) -0.1382(3) 0.2400(3) 0.0595(18) Uani 1 1 d . . . . .
H18A H 0.5983 -0.1494 0.2335 0.071 Uiso 1 1 calc R . . . .
H18B H 0.5343 -0.1365 0.2019 0.071 Uiso 1 1 calc R . . . .
C19 C 0.7516(3) 0.0290(3) 0.1833(3) 0.0508(15) Uani 1 1 d . . . . .
H19 H 0.7283 0.0672 0.1859 0.061 Uiso 1 1 calc R . . . .
C20 C 0.7391(3) -0.0053(3) 0.2233(3) 0.0558(16) Uani 1 1 d . . . . .
C21 C 0.7754(4) -0.0612(4) 0.2179(4) 0.071(2) Uani 1 1 d . . . . .
H21 H 0.7694 -0.0869 0.2446 0.085 Uiso 1 1 calc R . . . .
C22 C 0.8194(4) -0.0796(4) 0.1749(4) 0.074(2) Uani 1 1 d . . . . .
H22 H 0.8430 -0.1178 0.1712 0.089 Uiso 1 1 calc R . . . .
C23 C 0.8285(3) -0.0408(4) 0.1369(3) 0.0611(18) Uani 1 1 d . . . . .
H23 H 0.8596 -0.0525 0.1078 0.073 Uiso 1 1 calc R . . . .
C24 C 0.4166(3) 0.1024(3) 0.4847(3) 0.0558(16) Uani 1 1 d . . . . .
C25 C 0.3621(4) 0.1325(4) 0.4740(3) 0.0637(19) Uani 1 1 d . . . . .
H25 H 0.3574 0.1443 0.4380 0.076 Uiso 1 1 calc R . . . .
C26 C 0.3144(4) 0.1458(3) 0.5138(3) 0.0634(18) Uani 1 1 d . . . . .
H26 H 0.2777 0.1662 0.5045 0.076 Uiso 1 1 calc R . . . .
C27 C 0.3186(4) 0.1300(3) 0.5676(3) 0.0575(17) Uani 1 1 d . . . . .
C28 C 0.3726(3) 0.1015(3) 0.5793(3) 0.0559(16) Uani 1 1 d . . . . .
H28 H 0.3772 0.0910 0.6158 0.067 Uiso 1 1 calc R . . . .
C29 C 0.4210(3) 0.0875(3) 0.5398(3) 0.0576(17) Uani 1 1 d . . . . .
H29 H 0.4577 0.0676 0.5498 0.069 Uiso 1 1 calc R . . . .
C30 C 0.2652(4) 0.1429(3) 0.6106(3) 0.0626(19) Uani 1 1 d . . . . .
H30A H 0.2250 0.1339 0.5882 0.075 Uiso 1 1 calc R . . . .
H30B H 0.2683 0.1129 0.6360 0.075 Uiso 1 1 calc R . . . .
C31 C 0.2648(3) 0.2114(3) 0.6493(3) 0.0581(17) Uani 1 1 d . . . . .
C32 C 0.3038(4) 0.2298(4) 0.6984(4) 0.086(3) Uani 1 1 d . . . . .
C33 C 0.3018(4) 0.2937(4) 0.7350(4) 0.089(3) Uani 1 1 d . . . . .
H33 H 0.3299 0.3058 0.7679 0.107 Uiso 1 1 calc R . . . .
C34 C 0.2608(4) 0.3392(3) 0.7248(3) 0.0619(18) Uani 1 1 d . . . . .
C35 C 0.2225(5) 0.3206(4) 0.6745(4) 0.093(3) Uani 1 1 d . . . . .
C36 C 0.2242(5) 0.2561(4) 0.6373(4) 0.092(3) Uani 1 1 d . . . . .
C37 C 0.3358(4) 0.5012(4) 0.8936(4) 0.073(2) Uani 1 1 d . . . . .
C38 C 0.3226(3) 0.5643(3) 0.9319(3) 0.0557(16) Uani 1 1 d . . . . .
C39 C 0.3626(4) 0.5929(4) 0.9858(3) 0.068(2) Uani 1 1 d . . . . .
H39A H 0.3368 0.5992 1.0213 0.082 Uiso 1 1 calc R . . . .
H39B H 0.3784 0.6359 0.9843 0.082 Uiso 1 1 calc R . . . .
C40 C 0.4177(5) 0.5503(5) 0.9910(5) 0.113(4) Uani 1 1 d . . . . .
H40A H 0.4538 0.5646 0.9718 0.136 Uiso 1 1 calc R . . . .
H40B H 0.4289 0.5582 1.0334 0.136 Uiso 1 1 calc R . . . .
C41 C 0.4105(5) 0.4840(4) 0.9676(4) 0.091(3) Uani 1 1 d . . . . .
H41A H 0.3816 0.4682 0.9932 0.110 Uiso 1 1 calc R . . . .
H41B H 0.4516 0.4640 0.9708 0.110 Uiso 1 1 calc R . . . .
C42 C 0.3870(4) 0.4583(4) 0.9053(4) 0.079(3) Uani 1 1 d . . . . .
H42A H 0.3708 0.4136 0.8992 0.095 Uiso 1 1 calc R . . . .
H42B H 0.4217 0.4573 0.8778 0.095 Uiso 1 1 calc R . . . .
C43 C 0.2498(3) 0.5601(3) 0.7311(3) 0.0589(17) Uani 1 1 d . . . . .
C44 C 0.2419(3) 0.6241(3) 0.7678(3) 0.0551(16) Uani 1 1 d . . . . .
C45 C 0.2439(4) 0.6825(3) 0.7447(3) 0.0627(18) Uani 1 1 d . . . . .
H45A H 0.2686 0.7174 0.7722 0.075 Uiso 1 1 calc R . . . .
H45B H 0.2010 0.6985 0.7414 0.075 Uiso 1 1 calc R . . . .
C46 C 0.2741(4) 0.6647(4) 0.6840(4) 0.077(2) Uani 1 1 d . . . . .
H46A H 0.2674 0.7006 0.6654 0.093 Uiso 1 1 calc R . . . .
H46B H 0.3197 0.6605 0.6895 0.093 Uiso 1 1 calc R . . . .
C47 C 0.2499(5) 0.6052(4) 0.6443(4) 0.083(3) Uani 1 1 d . . . . .
H47A H 0.2693 0.5989 0.6054 0.099 Uiso 1 1 calc R . . . .
H47B H 0.2042 0.6092 0.6388 0.099 Uiso 1 1 calc R . . . .
C48 C 0.2626(4) 0.5454(4) 0.6671(3) 0.070(2) Uani 1 1 d . . . . .
H48A H 0.2356 0.5089 0.6452 0.084 Uiso 1 1 calc R . . . .
H48B H 0.3068 0.5323 0.6603 0.084 Uiso 1 1 calc R . . . .
C49 C 0.1240(4) 0.4755(3) 0.8563(3) 0.0603(18) Uani 1 1 d . . . . .
C50 C 0.1117(3) 0.5394(4) 0.8886(4) 0.066(2) Uani 1 1 d . . . . .
C51 C 0.0522(4) 0.5579(4) 0.9206(5) 0.082(3) Uani 1 1 d . . . . .
H51A H 0.0619 0.5821 0.9619 0.099 Uiso 1 1 calc R . . . .
H51B H 0.0280 0.5866 0.9018 0.099 Uiso 1 1 calc R . . . .
C52 C 0.0145(6) 0.5008(5) 0.9200(6) 0.124(5) Uani 1 1 d . . . . .
H52A H 0.0237 0.4902 0.9577 0.148 Uiso 1 1 calc R . . . .
H52B H -0.0298 0.5144 0.9212 0.148 Uiso 1 1 calc R . . . .
C53 C 0.0180(5) 0.4442(5) 0.8766(7) 0.144(6) Uani 1 1 d . . . . .
H53A H -0.0107 0.4480 0.8442 0.173 Uiso 1 1 calc R . . . .
H53B H 0.0008 0.4096 0.8926 0.173 Uiso 1 1 calc R . . . .
C54 C 0.0786(4) 0.4207(4) 0.8495(4) 0.077(2) Uani 1 1 d . . . . .
H54A H 0.0717 0.3991 0.8070 0.093 Uiso 1 1 calc R . . . .
H54B H 0.0962 0.3885 0.8685 0.093 Uiso 1 1 calc R . . . .
C55 C 0.1941(3) 0.8014(3) 0.9325(3) 0.0516(15) Uani 1 1 d . . . . .
H55 H 0.2032 0.7910 0.8917 0.062 Uiso 1 1 calc R . . . .
C56 C 0.1950(3) 0.7516(3) 0.9586(3) 0.0552(16) Uani 1 1 d . . . . .
C57 C 0.1818(4) 0.7685(4) 1.0179(3) 0.0656(19) Uani 1 1 d . . . . .
H57 H 0.1817 0.7362 1.0387 0.079 Uiso 1 1 calc R . . . .
C58 C 0.1688(4) 0.8307(4) 1.0471(3) 0.069(2) Uani 1 1 d . . . . .
H58 H 0.1601 0.8416 1.0879 0.083 Uiso 1 1 calc R . . . .
C59 C 0.1684(3) 0.8777(3) 1.0174(3) 0.0577(17) Uani 1 1 d . . . . .
H59 H 0.1587 0.9209 1.0380 0.069 Uiso 1 1 calc R . . . .
C60 C 0.5397(3) 0.2669(3) 0.1443(3) 0.0481(14) Uani 1 1 d . . . . .
C61 C 0.4831(3) 0.3037(3) 0.1616(3) 0.0486(14) Uani 1 1 d . . . . .
C62 C 0.4848(3) 0.3753(3) 0.1893(3) 0.0562(17) Uani 1 1 d . . . . .
H62A H 0.4833 0.3840 0.2327 0.067 Uiso 1 1 calc R . . . .
H62B H 0.4479 0.3955 0.1757 0.067 Uiso 1 1 calc R . . . .
C63 C 0.5440(4) 0.4040(3) 0.1725(4) 0.068(2) Uani 1 1 d . . . . .
H63A H 0.5403 0.4044 0.1306 0.082 Uiso 1 1 calc R . . . .
H63B H 0.5481 0.4495 0.1965 0.082 Uiso 1 1 calc R . . . .
C64 C 0.6013(3) 0.3690(3) 0.1809(4) 0.0623(19) Uani 1 1 d . . . . .
H64A H 0.6062 0.3707 0.2232 0.075 Uiso 1 1 calc R . . . .
H64B H 0.6378 0.3916 0.1700 0.075 Uiso 1 1 calc R . . . .
C65 C 0.6017(3) 0.2978(3) 0.1446(3) 0.0554(16) Uani 1 1 d . . . . .
H65A H 0.6134 0.2954 0.1036 0.067 Uiso 1 1 calc R . . . .
H65B H 0.6335 0.2740 0.1615 0.067 Uiso 1 1 calc R . . . .
C66 C 0.4156(3) 0.1366(3) -0.0021(3) 0.0481(14) Uani 1 1 d . . . . .
C67 C 0.3578(3) 0.1618(3) 0.0244(3) 0.0497(15) Uani 1 1 d . . . . .
C68 C 0.3005(3) 0.1684(3) -0.0116(3) 0.0578(17) Uani 1 1 d . . . . .
H68A H 0.2836 0.2126 0.0025 0.069 Uiso 1 1 calc R . . . .
H68B H 0.2678 0.1373 -0.0070 0.069 Uiso 1 1 calc R . . . .
C69 C 0.3174(4) 0.1550(4) -0.0767(4) 0.074(2) Uani 1 1 d . . . . .
H69A H 0.2783 0.1490 -0.1009 0.089 Uiso 1 1 calc R . . . .
H69B H 0.3397 0.1932 -0.0827 0.089 Uiso 1 1 calc R . . . .
C70 C 0.3570(4) 0.0972(4) -0.0976(3) 0.067(2) Uani 1 1 d . . . . .
H70A H 0.3627 0.0889 -0.1406 0.080 Uiso 1 1 calc R . . . .
H70B H 0.3354 0.0590 -0.0906 0.080 Uiso 1 1 calc R . . . .
C71 C 0.4217(3) 0.1057(3) -0.0660(3) 0.0558(16) Uani 1 1 d . . . . .
H71A H 0.4416 0.0630 -0.0718 0.067 Uiso 1 1 calc R . . . .
H71B H 0.4490 0.1329 -0.0835 0.067 Uiso 1 1 calc R . . . .
C72 C 0.4482(3) 0.0718(3) 0.1690(3) 0.0493(15) Uani 1 1 d . . . . .
C73 C 0.3989(3) 0.1132(3) 0.2012(3) 0.0497(15) Uani 1 1 d . . . . .
C74 C 0.3584(3) 0.0941(3) 0.2439(3) 0.0570(17) Uani 1 1 d . . . . .
H74A H 0.3161 0.0833 0.2262 0.068 Uiso 1 1 calc R . . . .
H74B H 0.3546 0.1310 0.2794 0.068 Uiso 1 1 calc R . . . .
C75 C 0.3840(5) 0.0371(5) 0.2618(5) 0.105(4) Uani 1 1 d . . . . .
H75A H 0.4140 0.0532 0.2952 0.126 Uiso 1 1 calc R . . . .
H75B H 0.3491 0.0157 0.2766 0.126 Uiso 1 1 calc R . . . .
C76 C 0.4152(5) -0.0113(4) 0.2164(4) 0.086(3) Uani 1 1 d . . . . .
H76A H 0.3829 -0.0338 0.1872 0.103 Uiso 1 1 calc R . . . .
H76B H 0.4331 -0.0438 0.2349 0.103 Uiso 1 1 calc R . . . .
C77 C 0.4663(3) 0.0109(3) 0.1834(3) 0.0578(17) Uani 1 1 d . . . . .
H77A H 0.5053 0.0181 0.2077 0.069 Uiso 1 1 calc R . . . .
H77B H 0.4742 -0.0230 0.1466 0.069 Uiso 1 1 calc R . . . .
C78 C 0.6741(3) 0.0740(3) 0.0660(3) 0.0479(14) Uani 1 1 d . . . . .
H78 H 0.6767 0.1037 0.1039 0.057 Uiso 1 1 calc R . . . .
C79 C 0.6158(3) 0.0636(3) 0.0373(3) 0.0477(14) Uani 1 1 d . . . . .
C80 C 0.6136(3) 0.0191(3) -0.0180(3) 0.0547(16) Uani 1 1 d . . . . .
H80 H 0.5750 0.0097 -0.0393 0.066 Uiso 1 1 calc R . . . .
C81 C 0.6674(3) -0.0112(3) -0.0419(3) 0.0546(16) Uani 1 1 d . . . . .
H81 H 0.6660 -0.0414 -0.0796 0.066 Uiso 1 1 calc R . . . .
C82 C 0.7237(3) 0.0029(3) -0.0103(3) 0.0495(15) Uani 1 1 d . . . . .
H82 H 0.7609 -0.0177 -0.0271 0.059 Uiso 1 1 calc R . . . .
C83 C 0.2667(3) 0.2872(3) 0.1979(3) 0.0536(16) Uani 1 1 d . . . . .
C84 C 0.2149(3) 0.2561(4) 0.2108(4) 0.066(2) Uani 1 1 d . . . . .
H84 H 0.2172 0.2107 0.2060 0.079 Uiso 1 1 calc R . . . .
C85 C 0.1592(4) 0.2865(4) 0.2303(4) 0.069(2) Uani 1 1 d . . . . .
H85 H 0.1251 0.2622 0.2390 0.083 Uiso 1 1 calc R . . . .
C86 C 0.1536(3) 0.3518(3) 0.2370(3) 0.0619(19) Uani 1 1 d . . . . .
C87 C 0.2057(4) 0.3858(4) 0.2281(4) 0.086(3) Uani 1 1 d . . . . .
H87 H 0.2038 0.4315 0.2350 0.103 Uiso 1 1 calc R . . . .
C88 C 0.2617(4) 0.3535(4) 0.2088(4) 0.081(3) Uani 1 1 d . . . . .
H88 H 0.2971 0.3780 0.2031 0.098 Uiso 1 1 calc R . . . .
C89 C 0.0926(3) 0.3859(4) 0.2552(3) 0.065(2) Uani 1 1 d . . . . .
H89A H 0.0602 0.3531 0.2559 0.078 Uiso 1 1 calc R . . . .
H89B H 0.0796 0.4079 0.2248 0.078 Uiso 1 1 calc R . . . .
C90 C 0.0948(3) 0.4357(3) 0.3149(3) 0.0590(19) Uani 1 1 d . . . . .
C91 C 0.0793(4) 0.4167(3) 0.3643(3) 0.065(2) Uani 1 1 d . . . . .
H91 H 0.0695 0.3726 0.3611 0.078 Uiso 1 1 calc R . . . .
C92 C 0.0780(3) 0.4618(3) 0.4187(3) 0.0635(19) Uani 1 1 d . . . . .
H92 H 0.0670 0.4479 0.4523 0.076 Uiso 1 1 calc R . . . .
C93 C 0.0923(3) 0.5269(3) 0.4256(3) 0.0588(18) Uani 1 1 d . . . . .
C94 C 0.1083(4) 0.5449(4) 0.3754(3) 0.068(2) Uani 1 1 d . . . . .
H94 H 0.1183 0.5890 0.3787 0.081 Uiso 1 1 calc R . . . .
C95 C 0.1103(4) 0.5003(4) 0.3201(3) 0.069(2) Uani 1 1 d . . . . .
H95 H 0.1221 0.5137 0.2864 0.082 Uiso 1 1 calc R . . . .
C96 C 0.0789(4) 0.5602(3) 0.6320(3) 0.0616(19) Uani 1 1 d . . . . .
C97 C 0.0759(3) 0.6069(3) 0.6884(3) 0.0537(16) Uani 1 1 d . . . . .
C98 C 0.0735(3) 0.5881(3) 0.7439(3) 0.0579(17) Uani 1 1 d . . . . .
H98A H 0.0431 0.6157 0.7703 0.070 Uiso 1 1 calc R . . . .
H98B H 0.1151 0.5951 0.7638 0.070 Uiso 1 1 calc R . . . .
C99 C 0.0538(3) 0.5164(4) 0.7326(4) 0.0658(19) Uani 1 1 d . . . . .
H99A H 0.0600 0.5027 0.7693 0.079 Uiso 1 1 calc R . . . .
H99B H 0.0088 0.5114 0.7214 0.079 Uiso 1 1 calc R . . . .
C100 C 0.0924(4) 0.4733(3) 0.6833(4) 0.071(2) Uani 1 1 d . . . . .
H10C H 0.1375 0.4797 0.6939 0.085 Uiso 1 1 calc R . . . .
H10D H 0.0817 0.4273 0.6792 0.085 Uiso 1 1 calc R . . . .
C101 C 0.0798(4) 0.4892(3) 0.6247(4) 0.072(2) Uani 1 1 d . . . . .
H10E H 0.1127 0.4696 0.5966 0.087 Uiso 1 1 calc R . . . .
H10F H 0.0390 0.4701 0.6079 0.087 Uiso 1 1 calc R . . . .
C102 C -0.0338(4) 0.6911(3) 0.5423(3) 0.0623(19) Uani 1 1 d . . . . .
C103 C -0.0420(4) 0.7358(4) 0.5983(3) 0.070(2) Uani 1 1 d . . . . .
C104 C -0.0997(4) 0.7745(4) 0.6157(4) 0.084(3) Uani 1 1 d . . . . .
H10G H -0.1210 0.7598 0.6468 0.100 Uiso 1 1 calc R . . . .
H10H H -0.0882 0.8207 0.6319 0.100 Uiso 1 1 calc R . . . .
C105 C -0.1424(5) 0.7672(6) 0.5646(5) 0.118(4) Uani 1 1 d D U . . .
H10I H -0.1853 0.7728 0.5800 0.142 Uiso 1 1 calc R . . . .
H10J H -0.1339 0.8042 0.5480 0.142 Uiso 1 1 calc R . . . .
C106 C -0.1433(5) 0.7124(6) 0.5182(5) 0.117(4) Uani 1 1 d D U . . .
H10K H -0.1652 0.7235 0.4848 0.141 Uiso 1 1 calc R . . . .
H10L H -0.1699 0.6800 0.5297 0.141 Uiso 1 1 calc R . . . .
C107 C -0.0837(4) 0.6792(4) 0.4950(4) 0.076(2) Uani 1 1 d . U . . .
H10M H -0.0917 0.6321 0.4799 0.091 Uiso 1 1 calc R . . . .
H10N H -0.0693 0.6955 0.4618 0.091 Uiso 1 1 calc R . . . .
C108 C 0.1850(4) 0.7122(3) 0.5579(3) 0.065(2) Uani 1 1 d . . . . .
C109 C 0.1772(4) 0.7615(3) 0.6116(3) 0.0592(18) Uani 1 1 d . . . . .
C110 C 0.2232(4) 0.8152(3) 0.6321(3) 0.069(2) Uani 1 1 d . . . . .
H11C H 0.2332 0.8208 0.6744 0.082 Uiso 1 1 calc R . . . .
H11D H 0.2046 0.8559 0.6277 0.082 Uiso 1 1 calc R . . . .
C111 C 0.2817(4) 0.8021(4) 0.5980(3) 0.076(2) Uani 1 1 d . . . . .
H11E H 0.3067 0.7701 0.6119 0.092 Uiso 1 1 calc R . . . .
H11F H 0.3067 0.8426 0.6057 0.092 Uiso 1 1 calc R . . . .
C112 C 0.2700(4) 0.7768(4) 0.5325(4) 0.077(2) Uani 1 1 d . . . . .
H11G H 0.3104 0.7730 0.5120 0.093 Uiso 1 1 calc R . . . .
H11H H 0.2438 0.8079 0.5185 0.093 Uiso 1 1 calc R . . . .
C113 C 0.2372(4) 0.7111(4) 0.5172(4) 0.071(2) Uani 1 1 d . . . . .
H11I H 0.2208 0.7005 0.4760 0.085 Uiso 1 1 calc R . . . .
H11J H 0.2674 0.6773 0.5204 0.085 Uiso 1 1 calc R . . . .
C114 C 0.1096(3) 0.8532(3) 0.8174(3) 0.0527(16) Uani 1 1 d . . . . .
H114 H 0.1483 0.8335 0.8043 0.063 Uiso 1 1 calc R . . . .
C115 C 0.0561(3) 0.8322(3) 0.7827(3) 0.0558(16) Uani 1 1 d . . . . .
C116 C 0.0004(3) 0.8629(3) 0.8028(3) 0.0616(18) Uani 1 1 d . . . . .
H116 H -0.0373 0.8505 0.7805 0.074 Uiso 1 1 calc R . . . .
C117 C -0.0003(3) 0.9118(4) 0.8557(3) 0.066(2) Uani 1 1 d . . . . .
H117 H -0.0382 0.9328 0.8695 0.079 Uiso 1 1 calc R . . . .
C118 C 0.0552(3) 0.9291(3) 0.8878(3) 0.0577(17) Uani 1 1 d . . . . .
H118 H 0.0549 0.9619 0.9239 0.069 Uiso 1 1 calc R . . . .
B1 B 0.6847(4) 0.0145(4) 0.2698(3) 0.0540(18) Uani 1 1 d . . . . .
B2 B 0.4714(4) 0.0835(4) 0.4395(3) 0.0542(18) Uani 1 1 d . . . . .
B3 B 0.2532(4) 0.4096(4) 0.7662(4) 0.062(2) Uani 1 1 d . . . . .
B4 B 0.2081(4) 0.6796(4) 0.9204(4) 0.0577(19) Uani 1 1 d . . . . .
B1A B 0.5552(3) 0.1026(4) 0.0670(3) 0.0478(16) Uani 1 1 d . . . . .
B2A B 0.3276(4) 0.2500(4) 0.1714(4) 0.0545(18) Uani 1 1 d . . . . .
B3A B 0.0865(4) 0.5787(4) 0.4874(4) 0.059(2) Uani 1 1 d . . . . .
B4A B 0.0628(4) 0.7783(4) 0.7217(4) 0.062(2) Uani 1 1 d . . . . .
F207 F 0.1499(4) -0.0030(4) 0.1305(3) 0.179(4) Uani 1 1 d . . . . .
F203 F 0.2121(4) 0.0132(4) 0.2104(4) 0.166(3) Uani 1 1 d . . . . .
O204 O 0.0731(5) 0.2654(4) 0.0366(4) 0.055(2) Uani 0.5 1 d . . P . .
N4S N 0.1229(3) 0.0441(4) 0.0006(3) 0.089(2) Uani 1 1 d . . . . .
F201 F 0.1491(3) 0.0900(3) 0.1979(3) 0.130(2) Uani 1 1 d . . . . .
N1S N 0.4149(7) 0.2877(6) 0.8791(5) 0.063(3) Uani 0.5 1 d . . P . .
N3S N 0.2910(7) -0.1011(8) 0.2927(6) 0.081(4) Uani 0.5 1 d . . P . .
C3S C 0.4000(5) -0.1741(4) 0.0799(4) 0.084(3) Uani 1 1 d . . . . .
C4S C 0.3594(5) -0.2006(5) 0.0288(4) 0.103(3) Uani 1 1 d . . . . .
H4SA H 0.3849 -0.2187 -0.0057 0.154 Uiso 1 1 calc GR . . . .
H4SB H 0.3331 -0.1662 0.0213 0.154 Uiso 1 1 calc GR . . . .
H4SC H 0.3327 -0.2347 0.0363 0.154 Uiso 1 1 calc GR . . . .
C7S C 0.1334(4) 0.0920(4) 0.0350(4) 0.076(2) Uani 1 1 d . . . . .
C8S C 0.1479(5) 0.1524(4) 0.0813(5) 0.099(3) Uani 1 1 d . . . . .
H8SA H 0.1339 0.1896 0.0678 0.149 Uiso 1 1 calc GR . . . .
H8SB H 0.1931 0.1557 0.0892 0.149 Uiso 1 1 calc GR . . . .
H8SC H 0.1262 0.1517 0.1174 0.149 Uiso 1 1 calc GR . . . .
C1S C 0.4628(8) 0.2975(6) 0.8798(5) 0.047(3) Uani 0.5 1 d . . P . .
C212 C 0.0011(7) 0.2822(6) 0.1173(6) 0.055(3) Uani 0.5 1 d . . P . .
H21A H 0.0244 0.2526 0.1349 0.082 Uiso 0.5 1 calc GR . P . .
H21B H -0.0432 0.2814 0.1271 0.082 Uiso 0.5 1 calc GR . P . .
H21C H 0.0179 0.3262 0.1326 0.082 Uiso 0.5 1 calc GR . P . .
F202 F 0.2310(3) 0.0614(4) 0.1396(3) 0.148(3) Uani 1 1 d . . . . .
C5S C 0.2778(6) -0.1133(7) 0.2471(7) 0.057(3) Uani 0.5 1 d . . P . .
C6S C 0.2619(8) -0.1306(7) 0.1848(6) 0.065(4) Uani 0.5 1 d . . P . .
H6SA H 0.2976 -0.1519 0.1624 0.098 Uiso 0.5 1 calc GR . P . .
H6SB H 0.2516 -0.0915 0.1727 0.098 Uiso 0.5 1 calc GR . P . .
H6SC H 0.2258 -0.1602 0.1771 0.098 Uiso 0.5 1 calc GR . P . .
N2S N 0.4328(4) -0.1542(4) 0.1194(4) 0.104(3) Uani 1 1 d . . . . .
C2S C 0.5265(8) 0.3108(6) 0.8781(6) 0.065(4) Uani 0.5 1 d . . P . .
H2SA H 0.5463 0.2756 0.8489 0.098 Uiso 0.5 1 calc GR . P . .
H2SB H 0.5458 0.3146 0.9171 0.098 Uiso 0.5 1 calc GR . P . .
H2SC H 0.5323 0.3515 0.8673 0.098 Uiso 0.5 1 calc GR . P . .
C218 C -0.0168(6) 0.1945(7) 0.0315(8) 0.069(4) Uani 0.5 1 d . . P . .
H21D H -0.0097 0.1802 -0.0110 0.104 Uiso 0.5 1 calc GR . P . .
H21E H -0.0617 0.1928 0.0387 0.104 Uiso 0.5 1 calc GR . P . .
H21F H 0.0054 0.1659 0.0512 0.104 Uiso 0.5 1 calc GR . P . .
C219 C 0.0070(7) 0.2627(6) 0.0555(6) 0.059(4) Uani 0.5 1 d . . P . .
H219 H -0.0188 0.2919 0.0379 0.071 Uiso 0.5 1 calc R . P . .
C221 C 0.1056(9) 0.3336(9) 0.0550(9) 0.084(5) Uani 0.5 1 d . . P . .
H221 H 0.0861 0.3618 0.0910 0.101 Uiso 0.5 1 calc R . P . .
C224 C 0.1757(8) 0.3304(10) 0.0641(9) 0.095(6) Uani 0.5 1 d . . P . .
H22A H 0.1846 0.3083 0.0948 0.142 Uiso 0.5 1 calc GR . P . .
H22B H 0.1932 0.3744 0.0762 0.142 Uiso 0.5 1 calc GR . P . .
H22C H 0.1945 0.3065 0.0271 0.142 Uiso 0.5 1 calc GR . P . .
C225 C 0.0860(9) 0.3566(10) -0.0025(10) 0.102(7) Uani 0.5 1 d . . P . .
H22D H 0.0528 0.3888 0.0075 0.153 Uiso 0.5 1 calc GR . P . .
H22E H 0.0708 0.3193 -0.0336 0.153 Uiso 0.5 1 calc GR . P . .
H22F H 0.1225 0.3758 -0.0163 0.153 Uiso 0.5 1 calc GR . P . .
B5 B 0.1858(6) 0.0401(7) 0.1687(6) 0.099(4) Uani 1 1 d . . . . .
F7 F 0.3419(3) 0.7374(3) 0.1843(3) 0.080 Uiso 0.5 1 d D . P A 1
F8 F 0.2730(4) 0.7110(4) 0.1109(3) 0.080 Uiso 0.5 1 d D . P A 1
B6 B 0.3039(3) 0.6894(3) 0.1528(3) 0.080 Uiso 1 1 d D . . . .
F5 F 0.3407(3) 0.6397(3) 0.1244(3) 0.080 Uiso 0.5 1 d D . P A 1
F6 F 0.2683(4) 0.6676(4) 0.1909(4) 0.080 Uiso 0.5 1 d D . P A 1
C10S C 0.2346(9) 0.0697(9) 0.3494(7) 0.086(5) Uani 0.5 1 d D . P . .
H10O H 0.2201 0.1034 0.3313 0.129 Uiso 0.5 1 calc GR . P . .
H10P H 0.2363 0.0282 0.3192 0.129 Uiso 0.5 1 calc GR . P . .
H10Q H 0.2764 0.0811 0.3670 0.129 Uiso 0.5 1 calc GR . P . .
C9S C 0.1929(10) 0.0643(11) 0.3935(10) 0.106(8) Uani 0.5 1 d D . P . .
N5S N 0.1611(10) 0.0693(13) 0.4298(12) 0.163(12) Uani 0.5 1 d D . P . .
C12S C 0.2450(8) 0.3084(9) 0.8865(8) 0.088(6) Uani 0.5 1 d D . P . .
H12C H 0.2876 0.2922 0.8783 0.132 Uiso 0.5 1 calc GR . P . .
H12D H 0.2256 0.3148 0.8504 0.132 Uiso 0.5 1 calc GR . P . .
H12E H 0.2202 0.2769 0.9003 0.132 Uiso 0.5 1 calc GR . P . .
C11S C 0.2473(11) 0.3684(11) 0.9309(10) 0.106(7) Uani 0.5 1 d D U P . .
N6S N 0.2393(13) 0.4221(12) 0.9616(11) 0.170(10) Uani 0.5 1 d D U P . .
C25S C 0.2327(10) 0.4567(10) 0.5033(8) 0.039(5) Uiso 0.25 1 d D . P . .
H25A H 0.2259 0.4144 0.5108 0.059 Uiso 0.25 1 calc R . P . .
H25B H 0.2652 0.4806 0.5306 0.059 Uiso 0.25 1 calc R . P . .
H25C H 0.1937 0.4811 0.5093 0.059 Uiso 0.25 1 calc R . P . .
C24S C 0.2530(14) 0.4476(12) 0.4418(10) 0.073(8) Uiso 0.25 1 d D . P . .
H24S H 0.2146 0.4289 0.4182 0.087 Uiso 0.25 1 calc R . P . .
C23S C 0.3057(14) 0.2731(12) 0.3694(13) 0.062(7) Uiso 0.25 1 d D . P . .
H23A H 0.3053 0.2453 0.3289 0.092 Uiso 0.25 1 calc R . P . .
H23B H 0.3449 0.2672 0.3895 0.092 Uiso 0.25 1 calc R . P . .
H23C H 0.2703 0.2614 0.3905 0.092 Uiso 0.25 1 calc R . P . .
O0AA O 0.2991(13) 0.3982(13) 0.4205(11) 0.124(11) Uiso 0.25 1 d D . P . .
C22S C 0.3621(12) 0.3536(14) 0.3455(13) 0.062(7) Uiso 0.25 1 d D . P . .
H22G H 0.3700 0.3194 0.3095 0.094 Uiso 0.25 1 calc R . P . .
H22H H 0.3629 0.3958 0.3367 0.094 Uiso 0.25 1 calc R . P . .
H22I H 0.3946 0.3528 0.3753 0.094 Uiso 0.25 1 calc R . P . .
C21S C 0.3002(14) 0.3428(12) 0.3683(13) 0.083(10) Uiso 0.25 1 d D . P . .
H21S H 0.2665 0.3472 0.3395 0.099 Uiso 0.25 1 calc R . P . .
C26S C 0.2653(17) 0.5031(15) 0.4219(13) 0.082(10) Uiso 0.25 1 d D . P . .
H26A H 0.2335 0.5358 0.4368 0.123 Uiso 0.25 1 calc R . P . .
H26B H 0.3068 0.5207 0.4365 0.123 Uiso 0.25 1 calc R . P . .
H26C H 0.2643 0.4912 0.3787 0.123 Uiso 0.25 1 calc R . P . .
C19S C 0.553(3) 0.272(3) 0.499(3) 0.171(6) Uiso 0.25 1 d . . P . .
H19A H 0.5898 0.2873 0.5245 0.257 Uiso 0.25 1 calc GR . P . .
H19B H 0.5429 0.3022 0.4761 0.257 Uiso 0.25 1 calc GR . P . .
H19C H 0.5620 0.2292 0.4723 0.257 Uiso 0.25 1 calc GR . P . .
S1S S 0.4975(10) 0.2652(10) 0.5371(10) 0.171(6) Uiso 0.25 1 d D . P . .
C20S C 0.439(2) 0.330(2) 0.551(3) 0.171(6) Uiso 0.25 1 d D . P . .
H20A H 0.4053 0.3186 0.5746 0.257 Uiso 0.25 1 calc GR . P . .
H20B H 0.4220 0.3344 0.5139 0.257 Uiso 0.25 1 calc GR . P . .
H20C H 0.4590 0.3705 0.5735 0.257 Uiso 0.25 1 calc GR . P . .
O3S O 0.504(2) 0.251(2) 0.590(2) 0.171(6) Uiso 0.25 1 d . . P . .
F8A F 0.2434(5) 0.7074(5) 0.1542(4) 0.080 Uiso 0.5 1 d . . P A 2
F5A F 0.2884(5) 0.6303(5) 0.1323(4) 0.080 Uiso 0.5 1 d . . P A 2
F6A F 0.3039(5) 0.7140(5) 0.2037(4) 0.080 Uiso 0.5 1 d . . P A 2
F7A F 0.3207(5) 0.7144(5) 0.1128(4) 0.080 Uiso 0.5 1 d . . P A 2

loop_
_atom_site_aniso_label
_atom_site_aniso_U_11
_atom_site_aniso_U_22
_atom_site_aniso_U_33
_atom_site_aniso_U_23
_atom_site_aniso_U_13
_atom_site_aniso_U_12
Pd1 0.0443(2) 0.0393(2) 0.0456(2) -0.00170(18) 0.00017(18) -0.00081(17)
Fe1 0.0588(6) 0.0445(5) 0.0423(5) 0.0043(4) -0.0022(4) -0.0085(4)
Fe2 0.0518(6) 0.0397(5) 0.0592(6) 0.0047(4) -0.0075(5) -0.0008(4)
Fe3 0.0435(5) 0.0384(5) 0.0469(5) -0.0007(4) 0.0004(4) 0.0004(4)
Fe4 0.0575(6) 0.0390(5) 0.0541(6) -0.0036(4) -0.0120(5) -0.0014(4)
O1 0.060(3) 0.059(3) 0.047(2) 0.008(2) 0.001(2) -0.003(2)
O2 0.065(3) 0.054(3) 0.046(2) 0.003(2) 0.002(2) -0.007(2)
O3 0.061(3) 0.055(3) 0.050(3) 0.007(2) 0.005(2) -0.006(2)
O4 0.066(3) 0.055(3) 0.052(3) 0.011(2) 0.005(2) -0.002(2)
O5 0.059(3) 0.055(3) 0.049(2) 0.004(2) 0.004(2) -0.010(2)
O6 0.061(3) 0.050(3) 0.047(2) 0.003(2) 0.006(2) -0.009(2)
O7 0.105(4) 0.072(3) 0.115(4) -0.016(3) -0.042(3) 0.028(3)
O8 0.112(5) 0.062(3) 0.084(4) -0.027(3) -0.048(3) 0.037(3)
O9 0.121(4) 0.054(3) 0.077(3) 0.012(2) 0.027(3) 0.009(3)
O10 0.141(4) 0.053(3) 0.073(3) 0.010(2) 0.002(3) 0.014(3)
O11 0.096(4) 0.059(3) 0.093(4) -0.009(3) 0.023(3) -0.014(3)
O12 0.081(3) 0.055(3) 0.136(4) -0.006(3) 0.021(3) -0.002(3)
O13 0.042(2) 0.054(3) 0.050(2) -0.001(2) 0.0011(18) 0.0080(19)
O14 0.043(2) 0.051(3) 0.064(3) 0.000(2) 0.000(2) 0.0053(19)
O15 0.045(2) 0.046(2) 0.058(3) -0.003(2) 0.0004(19) 0.0029(19)
O16 0.043(2) 0.043(2) 0.065(3) -0.001(2) 0.003(2) 0.0033(18)
O17 0.052(3) 0.043(2) 0.056(3) 0.0010(19) 0.003(2) 0.0062(19)
O18 0.054(3) 0.046(2) 0.059(3) 0.002(2) 0.010(2) 0.005(2)
O19 0.093(4) 0.081(4) 0.054(3) -0.022(3) -0.022(3) 0.031(3)
O20 0.094(4) 0.098(4) 0.080(3) -0.024(3) -0.028(3) 0.037(3)
O21 0.144(4) 0.059(3) 0.067(3) -0.006(3) -0.013(3) 0.010(3)
O22 0.128(5) 0.043(3) 0.057(3) 0.000(2) 0.018(3) 0.006(3)
O23 0.084(3) 0.088(4) 0.092(4) -0.036(3) 0.018(3) -0.026(3)
O24 0.107(4) 0.076(3) 0.063(3) -0.014(3) 0.009(3) -0.035(3)
N1 0.055(3) 0.048(3) 0.052(3) 0.004(2) -0.002(2) -0.005(2)
N2 0.067(4) 0.041(3) 0.046(3) 0.003(2) 0.003(3) -0.006(2)
N3 0.057(3) 0.048(3) 0.049(3) 0.008(2) -0.004(2) -0.009(3)
N4 0.061(3) 0.049(3) 0.047(3) 0.006(2) 0.000(2) -0.008(3)
N5 0.062(3) 0.054(3) 0.046(3) 0.012(2) -0.001(3) -0.011(3)
N6 0.061(3) 0.049(3) 0.045(3) 0.005(2) -0.002(2) -0.011(3)
N7 0.088(4) 0.056(3) 0.097(4) -0.015(3) -0.030(3) 0.016(3)
N8 0.066(4) 0.056(3) 0.062(4) -0.005(3) -0.021(3) 0.016(3)
N9 0.103(5) 0.037(3) 0.071(4) 0.005(3) 0.025(4) 0.008(3)
N10 0.126(6) 0.035(3) 0.056(4) 0.001(3) -0.009(4) 0.000(3)
N11 0.080(4) 0.043(3) 0.066(4) -0.003(3) 0.007(3) -0.005(3)
N12 0.060(4) 0.039(3) 0.139(7) -0.007(4) 0.017(4) -0.002(3)
N13 0.047(3) 0.043(3) 0.046(3) 0.002(2) -0.002(2) -0.004(2)
N14 0.048(3) 0.039(3) 0.051(3) -0.003(2) 0.002(2) -0.005(2)
N15 0.045(3) 0.043(3) 0.050(3) 0.000(2) 0.002(2) 0.001(2)
N16 0.047(3) 0.045(3) 0.054(3) 0.000(2) 0.003(2) -0.001(2)
N17 0.044(3) 0.042(3) 0.050(3) -0.004(2) 0.000(2) 0.002(2)
N18 0.049(3) 0.047(3) 0.053(3) 0.004(2) 0.000(2) 0.001(2)
N19 0.048(3) 0.044(3) 0.047(3) -0.001(2) 0.002(2) -0.001(2)
N20 0.047(3) 0.045(3) 0.055(3) -0.001(2) 0.002(2) 0.000(2)
N21 0.156(8) 0.046(4) 0.049(4) -0.006(3) -0.023(4) 0.006(4)
N22 0.078(4) 0.041(3) 0.060(4) 0.000(3) 0.009(3) -0.003(3)
N23 0.067(4) 0.061(4) 0.052(3) -0.010(3) -0.011(3) 0.009(3)
N24 0.092(5) 0.083(5) 0.075(5) -0.039(4) -0.037(4) 0.033(4)
N25 0.071(4) 0.060(3) 0.082(4) -0.018(3) -0.002(3) -0.012(3)
N26 0.100(5) 0.052(4) 0.054(4) -0.010(3) 0.005(3) -0.022(3)
N27 0.041(3) 0.042(3) 0.048(3) 0.000(2) -0.002(2) 0.001(2)
N28 0.048(3) 0.042(3) 0.047(3) 0.001(2) 0.000(2) -0.003(2)
C1 0.063(4) 0.046(3) 0.050(4) 0.009(3) -0.007(3) -0.011(3)
C2 0.057(4) 0.048(4) 0.049(4) 0.008(3) -0.006(3) -0.010(3)
C3 0.076(5) 0.053(4) 0.047(4) 0.005(3) -0.002(3) -0.013(3)
C4 0.107(8) 0.197(13) 0.056(5) 0.023(7) -0.013(5) 0.045(8)
C5 0.075(6) 0.151(10) 0.062(5) 0.019(6) -0.010(5) 0.004(6)
C6 0.063(4) 0.047(4) 0.058(4) 0.005(3) -0.008(3) -0.006(3)
C7 0.070(4) 0.044(3) 0.043(3) 0.004(3) -0.007(3) -0.010(3)
C8 0.064(4) 0.050(4) 0.045(3) 0.008(3) -0.005(3) -0.007(3)
C9 0.066(4) 0.052(4) 0.059(4) 0.008(3) -0.002(3) -0.005(3)
C10 0.079(5) 0.057(4) 0.060(4) 0.018(3) -0.004(4) -0.009(4)
C11 0.079(5) 0.052(4) 0.060(4) 0.019(3) -0.005(4) -0.009(4)
C12 0.075(5) 0.056(4) 0.054(4) 0.015(3) -0.003(3) -0.012(4)
C13 0.057(4) 0.048(4) 0.053(4) 0.009(3) -0.006(3) -0.012(3)
C14 0.059(4) 0.046(3) 0.046(3) 0.002(3) 0.003(3) -0.005(3)
C15 0.071(5) 0.051(4) 0.054(4) 0.004(3) 0.005(3) -0.014(3)
C16 0.091(6) 0.054(4) 0.058(4) 0.003(3) 0.001(4) -0.026(4)
C17 0.085(6) 0.050(4) 0.066(5) 0.002(3) 0.008(4) -0.007(4)
C18 0.067(4) 0.050(4) 0.052(4) -0.003(3) -0.004(3) -0.008(3)
C19 0.052(4) 0.046(3) 0.048(3) 0.001(3) -0.004(3) -0.003(3)
C20 0.061(4) 0.052(4) 0.050(4) 0.006(3) -0.003(3) -0.009(3)
C21 0.081(6) 0.070(5) 0.067(5) 0.027(4) 0.007(4) 0.010(4)
C22 0.084(6) 0.062(5) 0.081(6) 0.027(4) 0.010(4) 0.016(4)
C23 0.057(4) 0.061(4) 0.059(4) 0.006(3) 0.003(3) 0.009(3)
C24 0.064(4) 0.043(3) 0.055(4) 0.004(3) -0.001(3) -0.009(3)
C25 0.079(5) 0.057(4) 0.054(4) 0.014(3) 0.003(4) 0.003(4)
C26 0.065(5) 0.056(4) 0.065(5) 0.010(3) 0.001(4) 0.007(3)
C27 0.069(5) 0.039(3) 0.058(4) 0.000(3) 0.006(3) -0.006(3)
C28 0.068(4) 0.048(4) 0.048(4) 0.007(3) 0.004(3) -0.006(3)
C29 0.059(4) 0.051(4) 0.060(4) 0.010(3) 0.000(3) -0.008(3)
C30 0.071(5) 0.046(4) 0.062(4) 0.000(3) 0.005(4) -0.005(3)
C31 0.065(4) 0.043(4) 0.062(4) 0.006(3) 0.010(3) -0.002(3)
C32 0.093(6) 0.054(5) 0.094(6) -0.009(4) -0.027(5) 0.013(4)
C33 0.098(7) 0.059(5) 0.091(6) -0.013(4) -0.037(5) 0.012(4)
C34 0.068(5) 0.047(4) 0.064(4) 0.005(3) -0.012(4) 0.003(3)
C35 0.112(8) 0.059(5) 0.088(6) -0.012(4) -0.039(5) 0.018(5)
C36 0.116(8) 0.059(5) 0.081(6) -0.014(4) -0.027(5) 0.021(5)
C37 0.070(5) 0.052(4) 0.083(5) -0.005(4) -0.028(4) 0.011(4)
C38 0.058(4) 0.043(3) 0.063(4) 0.008(3) -0.006(3) -0.004(3)
C39 0.072(5) 0.064(5) 0.064(5) 0.008(4) -0.017(4) 0.000(4)
C40 0.134(9) 0.074(6) 0.113(8) -0.003(6) -0.068(7) 0.022(6)
C41 0.095(7) 0.070(6) 0.099(7) 0.008(5) -0.039(5) 0.021(5)
C42 0.074(5) 0.055(4) 0.100(6) 0.007(4) -0.030(5) 0.007(4)
C43 0.057(4) 0.052(4) 0.065(4) 0.010(3) 0.005(3) -0.002(3)
C44 0.051(4) 0.046(4) 0.064(4) 0.008(3) -0.013(3) -0.004(3)
C45 0.063(4) 0.053(4) 0.071(5) 0.015(3) -0.012(4) -0.007(3)
C46 0.087(6) 0.063(5) 0.083(6) 0.022(4) 0.006(5) -0.005(4)
C47 0.103(7) 0.069(5) 0.075(6) 0.015(4) 0.013(5) 0.002(5)
C48 0.080(5) 0.060(5) 0.067(5) 0.012(4) 0.015(4) 0.002(4)
C49 0.066(5) 0.047(4) 0.065(4) 0.012(3) -0.004(4) -0.007(3)
C50 0.052(4) 0.051(4) 0.088(5) 0.008(4) -0.005(4) -0.004(3)
C51 0.059(5) 0.055(5) 0.129(8) 0.015(5) 0.018(5) 0.000(4)
C52 0.115(9) 0.087(7) 0.143(10) -0.016(7) 0.060(8) -0.032(6)
C53 0.083(7) 0.072(7) 0.256(17) 0.003(9) 0.063(9) -0.017(6)
C54 0.093(6) 0.057(5) 0.081(6) 0.017(4) 0.003(5) -0.020(4)
C55 0.051(4) 0.047(4) 0.051(4) 0.004(3) -0.001(3) 0.002(3)
C56 0.053(4) 0.049(4) 0.059(4) 0.005(3) -0.003(3) -0.003(3)
C57 0.079(5) 0.050(4) 0.066(5) 0.013(3) -0.009(4) -0.003(4)
C58 0.094(6) 0.061(5) 0.045(4) 0.001(3) 0.002(4) -0.011(4)
C59 0.062(4) 0.054(4) 0.048(4) -0.002(3) 0.006(3) -0.006(3)
C60 0.049(3) 0.045(3) 0.046(3) 0.005(3) 0.001(3) -0.003(3)
C61 0.048(3) 0.043(3) 0.049(3) 0.002(3) -0.001(3) -0.002(3)
C62 0.059(4) 0.040(3) 0.064(4) 0.003(3) 0.003(3) -0.001(3)
C63 0.068(5) 0.047(4) 0.084(5) 0.006(4) 0.005(4) -0.003(3)
C64 0.054(4) 0.046(4) 0.080(5) 0.005(3) 0.003(4) -0.007(3)
C65 0.050(4) 0.051(4) 0.058(4) 0.001(3) 0.001(3) -0.008(3)
C66 0.049(3) 0.039(3) 0.051(4) 0.003(3) -0.001(3) -0.002(3)
C67 0.044(3) 0.045(3) 0.055(4) 0.004(3) -0.006(3) -0.002(3)
C68 0.048(4) 0.057(4) 0.061(4) 0.003(3) -0.008(3) 0.002(3)
C69 0.060(5) 0.090(6) 0.070(5) 0.019(4) -0.009(4) 0.004(4)
C70 0.064(5) 0.074(5) 0.053(4) 0.003(4) -0.004(3) 0.003(4)
C71 0.056(4) 0.053(4) 0.053(4) 0.003(3) 0.001(3) -0.002(3)
C72 0.051(4) 0.042(3) 0.047(3) 0.000(3) -0.005(3) -0.005(3)
C73 0.047(3) 0.040(3) 0.055(4) 0.001(3) -0.002(3) -0.006(3)
C74 0.059(4) 0.049(4) 0.058(4) 0.004(3) 0.004(3) 0.002(3)
C75 0.114(8) 0.086(7) 0.136(10) 0.061(7) 0.040(7) 0.021(6)
C76 0.115(8) 0.061(5) 0.091(6) 0.034(5) 0.034(6) 0.020(5)
C77 0.062(4) 0.046(4) 0.062(4) 0.009(3) -0.002(3) 0.002(3)
C78 0.051(4) 0.037(3) 0.050(3) 0.001(3) 0.006(3) -0.001(3)
C79 0.046(3) 0.036(3) 0.055(4) 0.001(3) 0.000(3) 0.002(2)
C80 0.052(4) 0.048(4) 0.055(4) -0.001(3) -0.006(3) 0.000(3)
C81 0.052(4) 0.045(3) 0.055(4) -0.006(3) -0.005(3) -0.002(3)
C82 0.050(4) 0.040(3) 0.049(3) -0.005(3) 0.002(3) 0.004(3)
C83 0.048(4) 0.044(3) 0.059(4) -0.003(3) 0.001(3) 0.001(3)
C84 0.056(4) 0.051(4) 0.082(5) 0.004(4) 0.004(4) 0.003(3)
C85 0.057(4) 0.059(4) 0.080(5) -0.002(4) 0.003(4) -0.004(3)
C86 0.047(4) 0.054(4) 0.068(4) -0.014(3) -0.002(3) 0.001(3)
C87 0.062(5) 0.053(4) 0.129(8) -0.002(5) 0.016(5) 0.013(4)
C88 0.061(5) 0.055(5) 0.120(8) 0.007(5) 0.019(5) 0.005(4)
C89 0.047(4) 0.066(5) 0.062(4) -0.018(4) -0.008(3) 0.006(3)
C90 0.039(3) 0.056(4) 0.066(4) -0.013(3) -0.006(3) 0.006(3)
C91 0.067(5) 0.044(4) 0.072(5) -0.007(3) 0.000(4) -0.004(3)
C92 0.065(5) 0.049(4) 0.064(4) -0.005(3) -0.003(3) -0.001(3)
C93 0.055(4) 0.045(4) 0.066(4) -0.002(3) -0.006(3) -0.001(3)
C94 0.073(5) 0.048(4) 0.069(5) -0.006(3) -0.005(4) -0.007(3)
C95 0.072(5) 0.059(4) 0.062(5) -0.005(4) 0.000(4) -0.004(4)
C96 0.073(5) 0.042(4) 0.060(4) 0.000(3) -0.018(4) -0.003(3)
C97 0.043(3) 0.044(3) 0.066(4) 0.001(3) 0.001(3) -0.003(3)
C98 0.048(4) 0.053(4) 0.070(5) 0.012(3) -0.005(3) 0.001(3)
C99 0.055(4) 0.061(4) 0.083(5) 0.023(4) -0.011(4) -0.002(3)
C100 0.076(5) 0.045(4) 0.087(6) 0.013(4) -0.022(4) 0.004(3)
C101 0.087(6) 0.042(4) 0.076(5) -0.001(3) -0.023(4) 0.003(4)
C102 0.065(5) 0.049(4) 0.061(4) -0.006(3) -0.014(3) 0.007(3)
C103 0.075(5) 0.053(4) 0.066(5) -0.009(3) -0.022(4) 0.014(4)
C104 0.087(6) 0.074(5) 0.075(5) -0.005(4) -0.026(5) 0.030(5)
C105 0.094(6) 0.127(7) 0.108(6) -0.013(5) -0.024(5) 0.033(5)
C106 0.101(6) 0.120(6) 0.109(6) -0.006(5) -0.033(5) 0.021(5)
C107 0.075(4) 0.069(4) 0.072(4) 0.000(4) -0.023(4) 0.012(4)
C108 0.070(5) 0.044(4) 0.070(5) -0.002(3) -0.008(4) -0.010(3)
C109 0.078(5) 0.041(3) 0.051(4) 0.001(3) -0.004(3) -0.012(3)
C110 0.097(6) 0.045(4) 0.059(4) 0.008(3) -0.009(4) -0.026(4)
C111 0.100(7) 0.064(5) 0.064(5) 0.018(4) -0.012(4) -0.036(5)
C112 0.098(6) 0.058(5) 0.070(5) 0.008(4) -0.005(5) -0.016(4)
C113 0.073(5) 0.059(4) 0.071(5) 0.001(4) 0.002(4) -0.015(4)
C114 0.056(4) 0.042(3) 0.052(4) 0.000(3) -0.002(3) -0.003(3)
C115 0.065(4) 0.044(3) 0.052(4) 0.002(3) -0.005(3) -0.004(3)
C116 0.058(4) 0.055(4) 0.064(4) 0.004(3) -0.011(3) -0.006(3)
C117 0.054(4) 0.063(5) 0.068(5) -0.004(4) 0.000(3) -0.001(3)
C118 0.051(4) 0.056(4) 0.056(4) -0.004(3) 0.001(3) -0.006(3)
B1 0.063(5) 0.045(4) 0.050(4) 0.005(3) -0.001(3) -0.005(3)
B2 0.068(5) 0.044(4) 0.048(4) 0.010(3) -0.002(4) -0.009(3)
B3 0.067(5) 0.052(5) 0.061(5) 0.007(4) -0.013(4) 0.000(4)
B4 0.057(5) 0.047(4) 0.066(5) 0.010(4) 0.003(4) -0.005(3)
B1A 0.044(4) 0.045(4) 0.047(4) -0.001(3) 0.000(3) 0.001(3)
B2A 0.051(4) 0.048(4) 0.058(4) 0.003(3) 0.004(3) 0.002(3)
B3A 0.063(5) 0.044(4) 0.059(5) -0.006(4) -0.004(4) -0.005(4)
B4A 0.078(6) 0.043(4) 0.056(5) -0.004(3) -0.022(4) -0.003(4)
F207 0.191(8) 0.153(7) 0.134(6) -0.061(5) -0.024(6) -0.019(6)
F203 0.144(7) 0.193(8) 0.172(8) 0.070(7) -0.036(6) 0.024(6)
O204 0.070(6) 0.035(4) 0.059(5) 0.008(4) 0.011(4) 0.010(4)
N4S 0.079(5) 0.086(5) 0.077(5) -0.020(4) -0.006(4) 0.010(4)
F201 0.112(5) 0.111(5) 0.148(6) -0.001(4) 0.023(4) 0.023(4)
N1S 0.104(11) 0.044(6) 0.040(6) 0.010(5) 0.005(7) 0.027(7)
N3S 0.070(9) 0.110(12) 0.057(8) 0.011(8) -0.002(7) -0.022(8)
C3S 0.099(7) 0.071(6) 0.075(6) 0.006(5) 0.010(5) -0.012(5)
C4S 0.122(9) 0.096(7) 0.082(7) 0.012(5) -0.014(6) -0.037(6)
C7S 0.071(5) 0.074(5) 0.074(5) 0.003(4) 0.004(4) 0.006(4)
C8S 0.084(6) 0.073(6) 0.115(8) -0.019(5) 0.011(6) -0.013(5)
C1S 0.076(9) 0.025(5) 0.038(6) 0.003(4) 0.002(7) 0.015(6)
C212 0.068(9) 0.043(7) 0.050(7) 0.005(6) 0.004(6) 0.013(6)
F202 0.094(5) 0.228(9) 0.106(5) 0.013(5) 0.022(4) 0.030(5)
C5S 0.038(7) 0.062(8) 0.061(9) 0.000(7) 0.002(6) 0.000(6)
C6S 0.085(11) 0.055(8) 0.050(8) 0.004(6) -0.007(7) -0.009(7)
N2S 0.121(7) 0.100(6) 0.080(5) 0.006(5) -0.007(5) -0.027(5)
C2S 0.113(13) 0.037(7) 0.039(7) 0.000(5) -0.019(7) -0.009(7)
C218 0.032(6) 0.058(8) 0.103(12) -0.003(8) -0.022(7) -0.004(6)
C219 0.066(9) 0.045(7) 0.059(8) 0.002(6) -0.007(7) 0.021(6)
C221 0.090(13) 0.076(11) 0.097(13) 0.043(10) 0.000(10) 0.001(10)
C224 0.077(12) 0.132(17) 0.106(15) 0.085(14) 0.001(10) -0.014(11)
C225 0.096(14) 0.093(14) 0.135(19) 0.060(13) 0.041(13) 0.032(11)
B5 0.080(8) 0.111(10) 0.083(8) -0.014(7) -0.014(6) 0.029(7)
C10S 0.098(14) 0.084(12) 0.063(10) -0.004(9) 0.025(10) 0.013(10)
C9S 0.073(14) 0.075(13) 0.18(3) 0.041(15) -0.021(15) 0.019(11)
N5S 0.078(15) 0.16(2) 0.28(4) 0.11(2) 0.020(17) 0.036(14)
C12S 0.081(12) 0.101(14) 0.111(15) 0.078(12) 0.024(10) 0.026(10)
C11S 0.108(8) 0.111(8) 0.105(8) 0.038(5) 0.008(5) -0.002(5)
N6S 0.175(11) 0.173(11) 0.167(11) 0.054(5) 0.007(5) -0.003(5)

loop_
_atom_type_symbol
_atom_type_description
_atom_type_scat_dispersion_real
_atom_type_scat_dispersion_imag
_atom_type_scat_source
C C 0.0181 0.0091 'International Tables Vol C Tables 4.2.6.8 and 6.1.1.4'
H H 0.0000 0.0000 'International Tables Vol C Tables 4.2.6.8 and 6.1.1.4'
B B 0.0090 0.0039 'International Tables Vol C Tables 4.2.6.8 and 6.1.1.4'
F F 0.0727 0.0534 'International Tables Vol C Tables 4.2.6.8 and 6.1.1.4'
Fe Fe -1.1336 3.1974 'International Tables Vol C Tables 4.2.6.8 and 6.1.1.4'
N N 0.0311 0.0180 'International Tables Vol C Tables 4.2.6.8 and 6.1.1.4'
O O 0.0492 0.0322 'International Tables Vol C Tables 4.2.6.8 and 6.1.1.4'
Pd Pd 0.1215 3.9337 'International Tables Vol C Tables 4.2.6.8 and 6.1.1.4'
S S 0.3331 0.5567 'International Tables Vol C Tables 4.2.6.8 and 6.1.1.4'

loop_
_exptl_crystal_face_index_h
_exptl_crystal_face_index_k
_exptl_crystal_face_index_l
_exptl_crystal_face_perp_dist
10 7 -10 0.0912
4 6 11 0.1446
-5 -2 14 0.1115
-8 -5 12 0.1148
7 4 -13 0.0879
5 12 2 0.1825
5 -8 13 0.0691
-5 7 -13 0.1305
-3 11 -11 0.1378
-12 5 -7 0.1395
-11 -2 -8 0.2054
9 -11 2 0.1048
-14 2 1 0.1251
-14 -1 -2 0.1547
-7 9 7 0.1819
13 -4 4 0.0463
-4 -7 -10 0.2454
-12 -6 3 0.1557
1 -13 9 0.1216

loop_
_geom_angle_atom_site_label_1
_geom_angle_atom_site_label_2
_geom_angle_atom_site_label_3
_geom_angle
_geom_angle_site_symmetry_1
_geom_angle_site_symmetry_3
N13 Pd1 N27 92.6(2) . .
N13 Pd1 N28 88.4(2) . 2_666
N14 Pd1 N13 173.6(2) 2_666 .
N14 Pd1 N27 87.4(2) 2_666 .
N14 Pd1 N28 91.5(2) 2_666 2_666
N27 Pd1 N28 178.0(2) . 2_666
N2 Fe1 N1 78.1(2) . .
N2 Fe1 N4 85.8(2) . .
N3 Fe1 N1 85.9(2) . .
N3 Fe1 N2 119.9(2) . .
N3 Fe1 N4 78.5(2) . .
N3 Fe1 N5 86.5(2) . .
N4 Fe1 N1 148.2(2) . .
N5 Fe1 N1 85.1(2) . .
N5 Fe1 N2 147.1(2) . .
N5 Fe1 N4 121.0(2) . .
N6 Fe1 N1 119.1(3) . .
N6 Fe1 N2 85.3(2) . .
N6 Fe1 N3 148.9(2) . .
N6 Fe1 N4 86.2(2) . .
N6 Fe1 N5 78.4(2) . .
N7 Fe2 N8 77.2(3) . .
N9 Fe2 N7 84.7(3) . .
N9 Fe2 N8 139.3(3) . .
N10 Fe2 N7 127.8(4) . .
N10 Fe2 N8 86.6(3) . .
N10 Fe2 N9 76.2(3) . .
N11 Fe2 N7 84.9(3) . .
N11 Fe2 N8 126.8(3) . .
N11 Fe2 N9 86.7(3) . .
N11 Fe2 N10 140.2(3) . .
N11 Fe2 N12 77.1(3) . .
N12 Fe2 N7 139.6(4) . .
N12 Fe2 N8 85.1(3) . .
N12 Fe2 N9 129.1(4) . .
N12 Fe2 N10 86.3(3) . .
N15 Fe3 N16 78.3(2) . .
N15 Fe3 N17 85.1(2) . .
N17 Fe3 N16 148.1(2) . .
N18 Fe3 N15 118.2(2) . .
N18 Fe3 N16 85.3(2) . .
N18 Fe3 N17 78.8(2) . .
N18 Fe3 N19 150.3(2) . .
N18 Fe3 N20 86.6(2) . .
N19 Fe3 N15 86.1(2) . .
N19 Fe3 N16 118.3(2) . .
N19 Fe3 N17 87.1(2) . .
N19 Fe3 N20 78.2(2) . .
N20 Fe3 N15 148.6(2) . .
N20 Fe3 N16 85.4(2) . .
N20 Fe3 N17 120.6(2) . .
N21 Fe4 N22 76.2(3) . .
N21 Fe4 N23 85.0(3) . .
N21 Fe4 N24 125.8(4) . .
N21 Fe4 N26 139.1(4) . .
N23 Fe4 N22 138.0(3) . .
N23 Fe4 N24 76.8(3) . .
N23 Fe4 N26 129.7(3) . .
N24 Fe4 N22 84.3(3) . .
N24 Fe4 N26 87.6(3) . .
N25 Fe4 N21 85.5(3) . .
N25 Fe4 N22 127.7(3) . .
N25 Fe4 N23 86.9(3) . .
N25 Fe4 N24 142.2(4) . .
N25 Fe4 N26 77.0(3) . .
N26 Fe4 N22 85.8(3) . .
N1 O1 B1 111.1(5) . .
N2 O2 B2 112.9(5) . .
N3 O3 B1 111.4(5) . .
N4 O4 B2 112.6(5) . .
N5 O5 B1 112.2(5) . .
N6 O6 B2 111.7(5) . .
N7 O7 B3 110.6(6) . .
N8 O8 B4 114.1(5) . .
N9 O9 B3 113.3(6) . .
N10 O10 B4 112.7(6) . .
N11 O11 B3 114.5(6) . .
N12 O12 B4 113.1(6) . .
N15 O13 B1A 111.4(5) . .
N16 O14 B2A 112.5(5) . .
N17 O15 B1A 111.7(4) . .
N18 O16 B2A 112.3(5) . .
N19 O17 B1A 111.9(5) . .
N20 O18 B2A 112.3(5) . .
N23 O19 B3A 114.4(5) . .
N24 O20 B4A 110.5(6) . .
N21 O21 B3A 113.1(6) . .
N22 O22 B4A 112.2(6) . .
N25 O23 B3A 112.4(6) . .
N26 O24 B4A 114.6(5) . .
O1 N1 Fe1 123.8(4) . .
C1 N1 Fe1 118.2(5) . .
C1 N1 O1 117.5(6) . .
O2 N2 Fe1 123.3(4) . .
C2 N2 Fe1 118.8(5) . .
C2 N2 O2 116.7(5) . .
O3 N3 Fe1 123.7(4) . .
C7 N3 Fe1 119.1(5) . .
C7 N3 O3 116.9(6) . .
O4 N4 Fe1 124.2(4) . .
C8 N4 Fe1 117.6(5) . .
C8 N4 O4 117.2(6) . .
O5 N5 Fe1 123.4(4) . .
C13 N5 Fe1 117.9(5) . .
C13 N5 O5 117.3(6) . .
O6 N6 Fe1 124.4(4) . .
C14 N6 Fe1 119.3(5) . .
C14 N6 O6 115.8(5) . .
O7 N7 Fe2 124.6(5) . .
C37 N7 Fe2 119.6(5) . .
C37 N7 O7 115.6(7) . .
O8 N8 Fe2 122.9(4) . .
C38 N8 Fe2 120.4(5) . .
C38 N8 O8 116.5(6) . .
O9 N9 Fe2 123.9(5) . .
C43 N9 Fe2 120.7(5) . .
C43 N9 O9 115.3(6) . .
O10 N10 Fe2 123.4(5) . .
C44 N10 Fe2 121.1(5) . .
C44 N10 O10 115.6(6) . .
O11 N11 Fe2 123.4(5) . .
C49 N11 Fe2 119.7(5) . .
C49 N11 O11 116.6(6) . .
O12 N12 Fe2 123.2(5) . .
C50 N12 Fe2 120.9(5) . .
C50 N12 O12 115.9(7) . .
C19 N13 Pd1 119.8(4) . .
C23 N13 Pd1 122.8(5) . .
C23 N13 C19 117.3(6) . .
C55 N14 Pd1 118.6(4) . 2_666
C55 N14 C59 116.0(6) . .
C59 N14 Pd1 125.2(4) . 2_666
O13 N15 Fe3 124.0(4) . .
C66 N15 Fe3 118.5(4) . .
C66 N15 O13 116.3(5) . .
O14 N16 Fe3 122.9(4) . .
C67 N16 Fe3 118.2(4) . .
C67 N16 O14 117.8(5) . .
O15 N17 Fe3 123.3(4) . .
C60 N17 Fe3 118.6(4) . .
C60 N17 O15 116.3(5) . .
O16 N18 Fe3 124.4(4) . .
C61 N18 Fe3 118.4(4) . .
C61 N18 O16 116.6(5) . .
O17 N19 Fe3 123.2(4) . .
C72 N19 Fe3 119.9(4) . .
C72 N19 O17 116.3(5) . .
O18 N20 Fe3 123.3(4) . .
C73 N20 Fe3 119.1(4) . .
C73 N20 O18 116.2(5) . .
O21 N21 Fe4 123.6(5) . .
C96 N21 Fe4 121.8(5) . .
C96 N21 O21 114.5(6) . .
O22 N22 Fe4 123.6(5) . .
C97 N22 Fe4 120.3(5) . .
C97 N22 O22 116.0(6) . .
O19 N23 Fe4 122.6(5) . .
C102 N23 Fe4 120.1(5) . .
C102 N23 O19 117.2(6) . .
O20 N24 Fe4 125.0(5) . .
C103 N24 Fe4 120.2(5) . .
C103 N24 O20 114.8(6) . .
O23 N25 Fe4 125.3(5) . .
C108 N25 Fe4 120.6(5) . .
C108 N25 O23 114.0(7) . .
O24 N26 Fe4 121.7(5) . .
C109 N26 Fe4 121.0(5) . .
C109 N26 O24 117.3(6) . .
C78 N27 Pd1 119.6(4) . .
C78 N27 C82 118.6(5) . .
C82 N27 Pd1 121.5(4) . .
C114 N28 Pd1 119.7(4) . 2_666
C118 N28 Pd1 121.0(4) . 2_666
C118 N28 C114 119.2(6) . .
N1 C1 C2 111.8(6) . .
N1 C1 C6 124.9(7) . .
C2 C1 C6 123.3(6) . .
N2 C2 C1 112.5(6) . .
N2 C2 C3 125.2(7) . .
C1 C2 C3 122.2(6) . .
C2 C3 H3A 109.9 . .
C2 C3 H3B 109.9 . .
H3A C3 H3B 108.3 . .
C4 C3 C2 109.0(7) . .
C4 C3 H3A 109.9 . .
C4 C3 H3B 109.9 . .
C3 C4 H4A 106.7 . .
C3 C4 H4B 106.7 . .
H4A C4 H4B 106.6 . .
C5 C4 C3 122.5(10) . .
C5 C4 H4A 106.7 . .
C5 C4 H4B 106.7 . .
C4 C5 H5 121.2 . .
C4 C5 C6 117.7(8) . .
C6 C5 H5 121.2 . .
C1 C6 C5 111.7(7) . .
C1 C6 H6A 109.3 . .
C1 C6 H6B 109.3 . .
C5 C6 H6A 109.3 . .
C5 C6 H6B 109.3 . .
H6A C6 H6B 107.9 . .
N3 C7 C8 111.7(6) . .
N3 C7 C12 125.3(7) . .
C8 C7 C12 122.9(7) . .
N4 C8 C7 112.8(6) . .
N4 C8 C9 124.3(7) . .
C7 C8 C9 122.9(6) . .
C8 C9 H9A 109.3 . .
C8 C9 H9B 109.3 . .
C8 C9 C10 111.8(6) . .
H9A C9 H9B 107.9 . .
C10 C9 H9A 109.3 . .
C10 C9 H9B 109.3 . .
C9 C10 H10A 109.2 . .
C9 C10 H10B 109.2 . .
H10A C10 H10B 107.9 . .
C11 C10 C9 112.0(7) . .
C11 C10 H10A 109.2 . .
C11 C10 H10B 109.2 . .
C10 C11 H11A 109.2 . .
C10 C11 H11B 109.2 . .
C10 C11 C12 111.9(6) . .
H11A C11 H11B 107.9 . .
C12 C11 H11A 109.2 . .
C12 C11 H11B 109.2 . .
C7 C12 C11 107.6(6) . .
C7 C12 H12A 110.2 . .
C7 C12 H12B 110.2 . .
C11 C12 H12A 110.2 . .
C11 C12 H12B 110.2 . .
H12A C12 H12B 108.5 . .
N5 C13 C14 112.6(6) . .
N5 C13 C18 125.3(6) . .
C14 C13 C18 122.1(6) . .
N6 C14 C13 111.2(6) . .
N6 C14 C15 124.8(6) . .
C13 C14 C15 124.0(6) . .
C14 C15 H15A 109.6 . .
C14 C15 H15B 109.6 . .
C14 C15 C16 110.4(6) . .
H15A C15 H15B 108.1 . .
C16 C15 H15A 109.6 . .
C16 C15 H15B 109.6 . .
C15 C16 H16A 109.3 . .
C15 C16 H16B 109.3 . .
H16A C16 H16B 107.9 . .
C17 C16 C15 111.7(6) . .
C17 C16 H16A 109.3 . .
C17 C16 H16B 109.3 . .
C16 C17 H17A 109.6 . .
C16 C17 H17B 109.6 . .
C16 C17 C18 110.2(7) . .
H17A C17 H17B 108.1 . .
C18 C17 H17A 109.6 . .
C18 C17 H17B 109.6 . .
C13 C18 C17 109.1(6) . .
C13 C18 H18A 109.9 . .
C13 C18 H18B 109.9 . .
C17 C18 H18A 109.9 . .
C17 C18 H18B 109.9 . .
H18A C18 H18B 108.3 . .
N13 C19 H19 117.4 . .
N13 C19 C20 125.3(6) . .
C20 C19 H19 117.4 . .
C19 C20 C21 115.0(7) . .
C19 C20 B1 122.1(7) . .
C21 C20 B1 122.8(7) . .
C20 C21 H21 119.1 . .
C22 C21 C20 121.7(8) . .
C22 C21 H21 119.1 . .
C21 C22 H22 120.8 . .
C21 C22 C23 118.4(7) . .
C23 C22 H22 120.8 . .
N13 C23 C22 122.3(7) . .
N13 C23 H23 118.8 . .
C22 C23 H23 118.8 . .
C25 C24 C29 116.0(7) . .
C25 C24 B2 124.1(7) . .
C29 C24 B2 119.9(7) . .
C24 C25 H25 119.0 . .
C26 C25 C24 122.0(7) . .
C26 C25 H25 119.0 . .
C25 C26 H26 119.1 . .
C25 C26 C27 121.8(7) . .
C27 C26 H26 119.1 . .
C26 C27 C30 121.6(7) . .
C28 C27 C26 116.8(7) . .
C28 C27 C30 121.6(7) . .
C27 C28 H28 118.8 . .
C27 C28 C29 122.4(7) . .
C29 C28 H28 118.8 . .
C24 C29 H29 119.5 . .
C28 C29 C24 121.0(7) . .
C28 C29 H29 119.5 . .
C27 C30 H30A 108.9 . .
C27 C30 H30B 108.9 . .
H30A C30 H30B 107.7 . .
C31 C30 C27 113.2(6) . .
C31 C30 H30A 108.9 . .
C31 C30 H30B 108.9 . .
C32 C31 C30 120.5(7) . .
C36 C31 C30 120.7(7) . .
C36 C31 C32 118.8(7) . .
C31 C32 C33 119.8(8) . .
C32 C33 H33 118.6 . .
C34 C33 C32 122.7(8) . .
C34 C33 H33 118.6 . .
C33 C34 C35 117.0(7) . .
C33 C34 B3 125.1(7) . .
C35 C34 B3 117.9(7) . .
C34 C35 C36 120.6(8) . .
C31 C36 C35 121.0(8) . .
N7 C37 C38 110.6(7) . .
N7 C37 C42 125.4(7) . .
C38 C37 C42 123.9(7) . .
N8 C38 C37 111.8(6) . .
N8 C38 C39 127.3(6) . .
C37 C38 C39 120.9(7) . .
C38 C39 H39A 109.2 . .
C38 C39 H39B 109.2 . .
C38 C39 C40 112.1(7) . .
H39A C39 H39B 107.9 . .
C40 C39 H39A 109.2 . .
C40 C39 H39B 109.2 . .
C39 C40 H40A 107.8 . .
C39 C40 H40B 107.8 . .
H40A C40 H40B 107.2 . .
C41 C40 C39 117.9(8) . .
C41 C40 H40A 107.8 . .
C41 C40 H40B 107.8 . .
C40 C41 H41A 107.5 . .
C40 C41 H41B 107.5 . .
C40 C41 C42 119.5(8) . .
H41A C41 H41B 107.0 . .
C42 C41 H41A 107.5 . .
C42 C41 H41B 107.5 . .
C37 C42 H42A 109.9 . .
C37 C42 H42B 109.9 . .
C41 C42 C37 108.9(7) . .
C41 C42 H42A 109.9 . .
C41 C42 H42B 109.9 . .
H42A C42 H42B 108.3 . .
N9 C43 C44 110.9(7) . .
N9 C43 C48 125.6(7) . .
C44 C43 C48 123.5(7) . .
N10 C44 C43 111.0(6) . .
N10 C44 C45 126.3(6) . .
C43 C44 C45 122.7(7) . .
C44 C45 H45A 109.8 . .
C44 C45 H45B 109.8 . .
C44 C45 C46 109.2(6) . .
H45A C45 H45B 108.3 . .
C46 C45 H45A 109.8 . .
C46 C45 H45B 109.8 . .
C45 C46 H46A 108.7 . .
C45 C46 H46B 108.7 . .
H46A C46 H46B 107.6 . .
C47 C46 C45 114.1(7) . .
C47 C46 H46A 108.7 . .
C47 C46 H46B 108.7 . .
C46 C47 H47A 109.0 . .
C46 C47 H47B 109.0 . .
C46 C47 C48 112.8(8) . .
H47A C47 H47B 107.8 . .
C48 C47 H47A 109.0 . .
C48 C47 H47B 109.0 . .
C43 C48 C47 110.2(7) . .
C43 C48 H48A 109.6 . .
C43 C48 H48B 109.6 . .
C47 C48 H48A 109.6 . .
C47 C48 H48B 109.6 . .
H48A C48 H48B 108.1 . .
N11 C49 C50 111.6(6) . .
N11 C49 C54 124.7(7) . .
C50 C49 C54 123.6(7) . .
N12 C50 C49 110.6(7) . .
N12 C50 C51 127.0(7) . .
C49 C50 C51 122.4(7) . .
C50 C51 H51A 109.4 . .
C50 C51 H51B 109.4 . .
H51A C51 H51B 108.0 . .
C52 C51 C50 111.1(7) . .
C52 C51 H51A 109.4 . .
C52 C51 H51B 109.4 . .
C51 C52 H52A 106.6 . .
C51 C52 H52B 106.6 . .
H52A C52 H52B 106.6 . .
C53 C52 C51 122.8(10) . .
C53 C52 H52A 106.6 . .
C53 C52 H52B 106.6 . .
C52 C53 H53A 107.0 . .
C52 C53 H53B 107.0 . .
C52 C53 C54 121.2(10) . .
H53A C53 H53B 106.8 . .
C54 C53 H53A 107.0 . .
C54 C53 H53B 107.0 . .
C49 C54 H54A 109.5 . .
C49 C54 H54B 109.5 . .
C53 C54 C49 110.7(7) . .
C53 C54 H54A 109.5 . .
C53 C54 H54B 109.5 . .
H54A C54 H54B 108.1 . .
N14 C55 H55 116.9 . .
N14 C55 C56 126.2(6) . .
C56 C55 H55 116.9 . .
C55 C56 C57 115.2(6) . .
C55 C56 B4 120.2(6) . .
C57 C56 B4 124.6(7) . .
C56 C57 H57 119.4 . .
C58 C57 C56 121.2(7) . .
C58 C57 H57 119.4 . .
C57 C58 H58 120.1 . .
C57 C58 C59 119.8(7) . .
C59 C58 H58 120.1 . .
N14 C59 C58 121.5(6) . .
N14 C59 H59 119.2 . .
C58 C59 H59 119.2 . .
N17 C60 C61 111.0(5) . .
N17 C60 C65 126.2(6) . .
C61 C60 C65 122.8(6) . .
N18 C61 C60 112.4(5) . .
N18 C61 C62 125.7(6) . .
C60 C61 C62 122.0(6) . .
C61 C62 H62A 109.7 . .
C61 C62 H62B 109.7 . .
C61 C62 C63 109.7(6) . .
H62A C62 H62B 108.2 . .
C63 C62 H62A 109.7 . .
C63 C62 H62B 109.7 . .
C62 C63 H63A 108.8 . .
C62 C63 H63B 108.8 . .
H63A C63 H63B 107.7 . .
C64 C63 C62 114.0(7) . .
C64 C63 H63A 108.8 . .
C64 C63 H63B 108.8 . .
C63 C64 H64A 108.7 . .
C63 C64 H64B 108.7 . .
C63 C64 C65 114.1(6) . .
H64A C64 H64B 107.6 . .
C65 C64 H64A 108.7 . .
C65 C64 H64B 108.7 . .
C60 C65 C64 111.1(6) . .
C60 C65 H65A 109.4 . .
C60 C65 H65B 109.4 . .
C64 C65 H65A 109.4 . .
C64 C65 H65B 109.4 . .
H65A C65 H65B 108.0 . .
N15 C66 C67 111.5(6) . .
N15 C66 C71 124.9(6) . .
C67 C66 C71 123.6(6) . .
N16 C67 C66 113.0(6) . .
N16 C67 C68 124.7(6) . .
C66 C67 C68 122.3(6) . .
C67 C68 H68A 109.8 . .
C67 C68 H68B 109.8 . .
C67 C68 C69 109.6(6) . .
H68A C68 H68B 108.2 . .
C69 C68 H68A 109.8 . .
C69 C68 H68B 109.8 . .
C68 C69 H69A 108.9 . .
C68 C69 H69B 108.9 . .
H69A C69 H69B 107.7 . .
C70 C69 C68 113.5(7) . .
C70 C69 H69A 108.9 . .
C70 C69 H69B 108.9 . .
C69 C70 H70A 109.2 . .
C69 C70 H70B 109.2 . .
C69 C70 C71 111.9(6) . .
H70A C70 H70B 107.9 . .
C71 C70 H70A 109.2 . .
C71 C70 H70B 109.2 . .
C66 C71 C70 110.7(6) . .
C66 C71 H71A 109.5 . .
C66 C71 H71B 109.5 . .
C70 C71 H71A 109.5 . .
C70 C71 H71B 109.5 . .
H71A C71 H71B 108.1 . .
N19 C72 C73 111.3(6) . .
N19 C72 C77 127.3(6) . .
C73 C72 C77 121.4(6) . .
N20 C73 C72 110.8(6) . .
N20 C73 C74 125.9(6) . .
C72 C73 C74 123.3(6) . .
C73 C74 H74A 109.3 . .
C73 C74 H74B 109.3 . .
C73 C74 C75 111.7(7) . .
H74A C74 H74B 107.9 . .
C75 C74 H74A 109.3 . .
C75 C74 H74B 109.3 . .
C74 C75 H75A 108.2 . .
C74 C75 H75B 108.2 . .
H75A C75 H75B 107.4 . .
C76 C75 C74 116.3(9) . .
C76 C75 H75A 108.2 . .
C76 C75 H75B 108.2 . .
C75 C76 H76A 107.8 . .
C75 C76 H76B 107.8 . .
C75 C76 C77 118.0(8) . .
H76A C76 H76B 107.1 . .
C77 C76 H76A 107.8 . .
C77 C76 H76B 107.8 . .
C72 C77 C76 110.3(6) . .
C72 C77 H77A 109.6 . .
C72 C77 H77B 109.6 . .
C76 C77 H77A 109.6 . .
C76 C77 H77B 109.6 . .
H77A C77 H77B 108.1 . .
N27 C78 H78 117.9 . .
N27 C78 C79 124.1(6) . .
C79 C78 H78 117.9 . .
C78 C79 B1A 120.8(5) . .
C80 C79 C78 116.3(6) . .
C80 C79 B1A 122.9(6) . .
C79 C80 H80 119.9 . .
C81 C80 C79 120.2(6) . .
C81 C80 H80 119.9 . .
C80 C81 H81 120.2 . .
C80 C81 C82 119.5(6) . .
C82 C81 H81 120.2 . .
N27 C82 C81 121.2(6) . .
N27 C82 H82 119.4 . .
C81 C82 H82 119.4 . .
C84 C83 C88 115.4(7) . .
C84 C83 B2A 122.6(6) . .
C88 C83 B2A 122.0(7) . .
C83 C84 H84 117.9 . .
C83 C84 C85 124.2(7) . .
C85 C84 H84 117.9 . .
C84 C85 H85 120.1 . .
C86 C85 C84 119.8(7) . .
C86 C85 H85 120.1 . .
C85 C86 C87 118.0(7) . .
C85 C86 C89 121.2(7) . .
C87 C86 C89 120.7(7) . .
C86 C87 H87 119.7 . .
C86 C87 C88 120.6(8) . .
C88 C87 H87 119.7 . .
C83 C88 C87 121.8(8) . .
C83 C88 H88 119.1 . .
C87 C88 H88 119.1 . .
C86 C89 H89A 108.5 . .
C86 C89 H89B 108.5 . .
C86 C89 C90 115.0(6) . .
H89A C89 H89B 107.5 . .
C90 C89 H89A 108.5 . .
C90 C89 H89B 108.5 . .
C91 C90 C89 119.1(7) . .
C91 C90 C95 119.7(6) . .
C95 C90 C89 121.2(8) . .
C90 C91 H91 120.0 . .
C90 C91 C92 120.0(7) . .
C92 C91 H91 120.0 . .
C91 C92 H92 119.0 . .
C91 C92 C93 122.1(8) . .
C93 C92 H92 119.0 . .
C92 C93 B3A 121.5(7) . .
C94 C93 C92 117.0(7) . .
C94 C93 B3A 121.4(7) . .
C93 C94 H94 119.0 . .
C93 C94 C95 122.1(7) . .
C95 C94 H94 119.0 . .
C90 C95 C94 119.1(8) . .
C90 C95 H95 120.4 . .
C94 C95 H95 120.4 . .
N21 C96 C97 110.9(6) . .
N21 C96 C101 125.6(7) . .
C97 C96 C101 123.3(7) . .
N22 C97 C96 110.4(7) . .
N22 C97 C98 127.1(6) . .
C96 C97 C98 122.4(6) . .
C97 C98 H98A 109.5 . .
C97 C98 H98B 109.4 . .
C97 C98 C99 110.9(6) . .
H98A C98 H98B 108.0 . .
C99 C98 H98A 109.5 . .
C99 C98 H98B 109.4 . .
C98 C99 H99A 109.5 . .
C98 C99 H99B 109.5 . .
H99A C99 H99B 108.1 . .
C100 C99 C98 110.8(6) . .
C100 C99 H99A 109.5 . .
C100 C99 H99B 109.5 . .
C99 C100 H10C 109.4 . .
C99 C100 H10D 109.4 . .
H10C C100 H10D 108.0 . .
C101 C100 C99 111.1(6) . .
C101 C100 H10C 109.4 . .
C101 C100 H10D 109.4 . .
C96 C101 C100 111.5(6) . .
C96 C101 H10E 109.3 . .
C96 C101 H10F 109.3 . .
C100 C101 H10E 109.3 . .
C100 C101 H10F 109.3 . .
H10E C101 H10F 108.0 . .
N23 C102 C103 112.8(6) . .
N23 C102 C107 125.4(7) . .
C103 C102 C107 121.8(7) . .
N24 C103 C102 110.0(7) . .
N24 C103 C104 125.5(7) . .
C102 C103 C104 124.3(7) . .
C103 C104 H10G 109.6 . .
C103 C104 H10H 109.6 . .
H10G C104 H10H 108.1 . .
C105 C104 C103 110.5(7) . .
C105 C104 H10G 109.6 . .
C105 C104 H10H 109.6 . .
C104 C105 H10I 106.8 . .
C104 C105 H10J 106.8 . .
H10I C105 H10J 106.7 . .
C106 C105 C104 122.0(10) . .
C106 C105 H10I 106.8 . .
C106 C105 H10J 106.8 . .
C105 C106 H10K 107.1 . .
C105 C106 H10L 107.1 . .
C105 C106 C107 121.0(9) . .
H10K C106 H10L 106.8 . .
C107 C106 H10K 107.1 . .
C107 C106 H10L 107.1 . .
C102 C107 C106 110.9(7) . .
C102 C107 H10M 109.5 . .
C102 C107 H10N 109.5 . .
C106 C107 H10M 109.5 . .
C106 C107 H10N 109.5 . .
H10M C107 H10N 108.0 . .
N25 C108 C109 110.1(7) . .
N25 C108 C113 126.0(7) . .
C109 C108 C113 123.9(6) . .
N26 C109 C108 111.2(6) . .
N26 C109 C110 127.1(6) . .
C108 C109 C110 121.7(7) . .
C109 C110 H11C 109.4 . .
C109 C110 H11D 109.4 . .
C109 C110 C111 111.3(6) . .
H11C C110 H11D 108.0 . .
C111 C110 H11C 109.4 . .
C111 C110 H11D 109.4 . .
C110 C111 H11E 108.9 . .
C110 C111 H11F 108.9 . .
C110 C111 C112 113.2(7) . .
H11E C111 H11F 107.8 . .
C112 C111 H11E 108.9 . .
C112 C111 H11F 108.9 . .
C111 C112 H11G 109.3 . .
C111 C112 H11H 109.3 . .
C111 C112 C113 111.4(7) . .
H11G C112 H11H 108.0 . .
C113 C112 H11G 109.3 . .
C113 C112 H11H 109.3 . .
C108 C113 C112 109.7(6) . .
C108 C113 H11I 109.7 . .
C108 C113 H11J 109.7 . .
C112 C113 H11I 109.7 . .
C112 C113 H11J 109.7 . .
H11I C113 H11J 108.2 . .
N28 C114 H114 118.3 . .
N28 C114 C115 123.5(6) . .
C115 C114 H114 118.3 . .
C114 C115 B4A 118.8(7) . .
C116 C115 C114 116.7(6) . .
C116 C115 B4A 124.5(7) . .
C115 C116 H116 119.8 . .
C115 C116 C117 120.3(7) . .
C117 C116 H116 119.8 . .
C116 C117 H117 120.5 . .
C118 C117 C116 119.0(7) . .
C118 C117 H117 120.5 . .
N28 C118 C117 121.2(6) . .
N28 C118 H118 119.4 . .
C117 C118 H118 119.4 . .
O1 B1 C20 109.0(6) . .
O3 B1 O1 111.2(5) . .
O3 B1 O5 111.6(6) . .
O3 B1 C20 108.6(6) . .
O5 B1 O1 109.9(6) . .
O5 B1 C20 106.4(5) . .
O2 B2 C24 108.3(6) . .
O4 B2 O2 109.8(6) . .
O4 B2 O6 110.9(6) . .
O4 B2 C24 109.3(6) . .
O6 B2 O2 109.1(6) . .
O6 B2 C24 109.4(6) . .
O7 B3 C34 111.0(7) . .
O9 B3 O7 106.6(7) . .
O9 B3 C34 108.2(7) . .
O11 B3 O7 113.6(7) . .
O11 B3 O9 110.0(7) . .
O11 B3 C34 107.3(7) . .
O8 B4 O10 107.9(7) . .
O8 B4 C56 111.1(6) . .
O10 B4 C56 106.9(6) . .
O12 B4 O8 113.7(7) . .
O12 B4 O10 108.2(7) . .
O12 B4 C56 108.7(6) . .
O13 B1A C79 106.6(5) . .
O15 B1A O13 109.7(6) . .
O15 B1A C79 108.4(5) . .
O17 B1A O13 110.9(5) . .
O17 B1A O15 112.2(5) . .
O17 B1A C79 108.9(6) . .
O14 B2A C83 107.4(6) . .
O16 B2A O14 110.8(6) . .
O16 B2A O18 110.5(6) . .
O16 B2A C83 110.0(6) . .
O18 B2A O14 109.4(6) . .
O18 B2A C83 108.7(6) . .
O19 B3A C93 109.0(6) . .
O21 B3A O19 107.0(7) . .
O21 B3A C93 109.8(6) . .
O23 B3A O19 111.8(7) . .
O23 B3A O21 109.5(7) . .
O23 B3A C93 109.7(6) . .
O20 B4A C115 106.9(7) . .
O22 B4A O20 107.4(6) . .
O22 B4A C115 109.6(6) . .
O24 B4A O20 114.5(7) . .
O24 B4A O22 110.2(7) . .
O24 B4A C115 108.1(6) . .
C219 O204 C221 116.0(10) . .
N2S C3S C4S 178.6(13) . .
C3S C4S H4SA 109.5 . .
C3S C4S H4SB 109.5 . .
C3S C4S H4SC 109.5 . .
H4SA C4S H4SB 109.5 . .
H4SA C4S H4SC 109.5 . .
H4SB C4S H4SC 109.5 . .
N4S C7S C8S 177.5(11) . .
C7S C8S H8SA 109.5 . .
C7S C8S H8SB 109.5 . .
C7S C8S H8SC 109.5 . .
H8SA C8S H8SB 109.5 . .
H8SA C8S H8SC 109.5 . .
H8SB C8S H8SC 109.5 . .
N1S C1S C2S 177.4(16) . .
H21A C212 H21B 109.5 . .
H21A C212 H21C 109.5 . .
H21B C212 H21C 109.5 . .
C219 C212 H21A 109.5 . .
C219 C212 H21B 109.5 . .
C219 C212 H21C 109.5 . .
N3S C5S C6S 178.2(18) . .
C5S C6S H6SA 109.5 . .
C5S C6S H6SB 109.5 . .
C5S C6S H6SC 109.5 . .
H6SA C6S H6SB 109.5 . .
H6SA C6S H6SC 109.5 . .
H6SB C6S H6SC 109.5 . .
C1S C2S H2SA 109.5 . .
C1S C2S H2SB 109.5 . .
C1S C2S H2SC 109.5 . .
H2SA C2S H2SB 109.5 . .
H2SA C2S H2SC 109.5 . .
H2SB C2S H2SC 109.5 . .
H21D C218 H21E 109.5 . .
H21D C218 H21F 109.5 . .
H21E C218 H21F 109.5 . .
C219 C218 H21D 109.5 . .
C219 C218 H21E 109.5 . .
C219 C218 H21F 109.5 . .
O204 C219 C218 108.1(10) . .
O204 C219 H219 108.6 . .
C212 C219 O204 112.8(12) . .
C212 C219 C218 110.0(14) . .
C212 C219 H219 108.6 . .
C218 C219 H219 108.6 . .
O204 C221 H221 110.7 . .
O204 C221 C225 97.7(14) . .
C224 C221 O204 113.2(15) . .
C224 C221 H221 110.6 . .
C224 C221 C225 113.4(15) . .
C225 C221 H221 110.7 . .
C221 C224 H22A 109.5 . .
C221 C224 H22B 109.5 . .
C221 C224 H22C 109.5 . .
H22A C224 H22B 109.5 . .
H22A C224 H22C 109.5 . .
H22B C224 H22C 109.5 . .
C221 C225 H22D 109.5 . .
C221 C225 H22E 109.5 . .
C221 C225 H22F 109.5 . .
H22D C225 H22E 109.5 . .
H22D C225 H22F 109.5 . .
H22E C225 H22F 109.5 . .
F207 B5 F203 110.8(13) . .
F207 B5 F201 108.7(10) . .
F207 B5 F202 109.5(11) . .
F201 B5 F203 107.2(10) . .
F202 B5 F203 109.8(10) . .
F202 B5 F201 111.0(12) . .
F7 B6 F8 108.6(4) . .
F7 B6 F5 107.7(4) . .
F7 B6 F6 108.6(4) . .
F8 B6 F5 107.3(4) . .
F8 B6 F6 116.9(7) . .
F5 B6 F6 107.4(4) . .
F5A B6 F8A 91.1(7) . .
F6A B6 F8A 84.5(7) . .
F6A B6 F5A 120.8(8) . .
F6A B6 F7A 127.3(8) . .
F7A B6 F8A 97.6(7) . .
F7A B6 F5A 111.8(8) . .
H10O C10S H10P 109.5 . .
H10O C10S H10Q 109.5 . .
H10P C10S H10Q 109.5 . .
C9S C10S H10O 109.5 . .
C9S C10S H10P 109.5 . .
C9S C10S H10Q 109.5 . .
N5S C9S C10S 170(3) . .
H12C C12S H12D 109.5 . .
H12C C12S H12E 109.5 . .
H12D C12S H12E 109.5 . .
C11S C12S H12C 109.5 . .
C11S C12S H12D 109.5 . .
C11S C12S H12E 109.5 . .
N6S C11S C12S 167(3) . .
H25A C25S H25B 109.5 . .
H25A C25S H25C 109.5 . .
H25B C25S H25C 109.5 . .
C24S C25S H25A 109.5 . .
C24S C25S H25B 109.5 . .
C24S C25S H25C 109.5 . .
C25S C24S H24S 102.6 . .
O0AA C24S C25S 116.6(17) . .
O0AA C24S H24S 102.6 . .
C26S C24S C25S 118.5(18) . .
C26S C24S H24S 102.6 . .
C26S C24S O0AA 111(3) . .
H23A C23S H23B 109.5 . .
H23A C23S H23C 109.5 . .
H23B C23S H23C 109.5 . .
C21S C23S H23A 109.5 . .
C21S C23S H23B 109.5 . .
C21S C23S H23C 109.5 . .
C24S O0AA C21S 132(3) . .
H22G C22S H22H 109.5 . .
H22G C22S H22I 109.5 . .
H22H C22S H22I 109.5 . .
C21S C22S H22G 109.5 . .
C21S C22S H22H 109.5 . .
C21S C22S H22I 109.5 . .
C23S C21S H21S 109.9 . .
O0AA C21S C23S 125(3) . .
O0AA C21S C22S 100(2) . .
O0AA C21S H21S 110.0 . .
C22S C21S C23S 101(2) . .
C22S C21S H21S 109.9 . .
C24S C26S H26A 109.5 . .
C24S C26S H26B 109.5 . .
C24S C26S H26C 109.5 . .
H26A C26S H26B 109.5 . .
H26A C26S H26C 109.5 . .
H26B C26S H26C 109.5 . .
H19A C19S H19B 109.5 . .
H19A C19S H19C 109.5 . .
H19B C19S H19C 109.5 . .
S1S C19S H19A 109.8 . .
S1S C19S H19B 109.5 . .
S1S C19S H19C 109.1 . .
C19S S1S C20S 118(4) . .
O3S S1S C19S 123(4) . .
O3S S1S C20S 103(3) . .
S1S C20S H20A 110.2 . .
S1S C20S H20B 110.1 . .
S1S C20S H20C 110.2 . .
H20A C20S H20B 108.7 . .
H20A C20S H20C 108.8 . .
H20B C20S H20C 108.8 . .
B6 F8A F6A 43.4(5) . .
B6 F6A F8A 52.1(6) . .

loop_
_geom_bond_atom_site_label_1
_geom_bond_atom_site_label_2
_geom_bond_distance
_geom_bond_site_symmetry_2
Pd1 N13 2.009(5) .
Pd1 N14 1.998(6) 2_666
Pd1 N27 2.020(5) .
Pd1 N28 2.023(5) 2_666
Fe1 N1 1.944(6) .
Fe1 N2 1.914(5) .
Fe1 N3 1.902(6) .
Fe1 N4 1.919(6) .
Fe1 N5 1.911(5) .
Fe1 N6 1.896(5) .
Fe2 N7 1.907(7) .
Fe2 N8 1.910(6) .
Fe2 N9 1.901(6) .
Fe2 N10 1.899(6) .
Fe2 N11 1.879(6) .
Fe2 N12 1.895(7) .
Fe3 N15 1.918(5) .
Fe3 N16 1.928(5) .
Fe3 N17 1.921(5) .
Fe3 N18 1.908(5) .
Fe3 N19 1.911(6) .
Fe3 N20 1.915(6) .
Fe4 N21 1.887(6) .
Fe4 N22 1.920(6) .
Fe4 N23 1.904(6) .
Fe4 N24 1.904(7) .
Fe4 N25 1.870(7) .
Fe4 N26 1.905(6) .
O1 N1 1.370(7) .
O1 B1 1.502(9) .
O2 N2 1.372(7) .
O2 B2 1.502(9) .
O3 N3 1.401(7) .
O3 B1 1.467(9) .
O4 N4 1.360(7) .
O4 B2 1.481(9) .
O5 N5 1.374(7) .
O5 B1 1.487(9) .
O6 N6 1.392(7) .
O6 B2 1.488(8) .
O7 N7 1.396(8) .
O7 B3 1.477(10) .
O8 N8 1.381(7) .
O8 B4 1.455(10) .
O9 N9 1.371(7) .
O9 B3 1.469(11) .
O10 N10 1.393(7) .
O10 B4 1.490(10) .
O11 N11 1.381(7) .
O11 B3 1.443(11) .
O12 N12 1.389(8) .
O12 B4 1.453(10) .
O13 N15 1.361(6) .
O13 B1A 1.498(9) .
O14 N16 1.367(6) .
O14 B2A 1.498(9) .
O15 N17 1.371(6) .
O15 B1A 1.488(8) .
O16 N18 1.361(6) .
O16 B2A 1.474(9) .
O17 N19 1.380(6) .
O17 B1A 1.474(9) .
O18 N20 1.371(6) .
O18 B2A 1.487(10) .
O19 N23 1.375(7) .
O19 B3A 1.471(10) .
O20 N24 1.387(8) .
O20 B4A 1.488(10) .
O21 N21 1.389(8) .
O21 B3A 1.470(11) .
O22 N22 1.381(7) .
O22 B4A 1.484(10) .
O23 N25 1.375(8) .
O23 B3A 1.467(9) .
O24 N26 1.396(7) .
O24 B4A 1.435(11) .
N1 C1 1.311(8) .
N2 C2 1.309(9) .
N3 C7 1.309(9) .
N4 C8 1.313(8) .
N5 C13 1.302(8) .
N6 C14 1.307(8) .
N7 C37 1.309(10) .
N8 C38 1.277(9) .
N9 C43 1.284(9) .
N10 C44 1.277(9) .
N11 C49 1.321(9) .
N12 C50 1.295(9) .
N13 C19 1.368(8) .
N13 C23 1.343(9) .
N14 Pd1 1.998(6) 2_666
N14 C55 1.352(8) .
N14 C59 1.358(8) .
N15 C66 1.314(8) .
N16 C67 1.294(8) .
N17 C60 1.310(8) .
N18 C61 1.314(8) .
N19 C72 1.296(8) .
N20 C73 1.313(8) .
N21 C96 1.284(10) .
N22 C97 1.296(9) .
N23 C102 1.271(9) .
N24 C103 1.307(9) .
N25 C108 1.331(9) .
N26 C109 1.280(9) .
N27 C78 1.337(8) .
N27 C82 1.342(7) .
N28 Pd1 2.023(5) 2_666
N28 C114 1.350(7) .
N28 C118 1.343(8) .
C1 C2 1.438(10) .
C1 C6 1.465(10) .
C2 C3 1.491(9) .
C3 H3A 0.9900 .
C3 H3B 0.9900 .
C3 C4 1.484(12) .
C4 H4A 0.9900 .
C4 H4B 0.9900 .
C4 C5 1.365(13) .
C5 H5 0.9500 .
C5 C6 1.519(11) .
C6 H6A 0.9900 .
C6 H6B 0.9900 .
C7 C8 1.423(10) .
C7 C12 1.504(9) .
C8 C9 1.482(10) .
C9 H9A 0.9900 .
C9 H9B 0.9900 .
C9 C10 1.514(10) .
C10 H10A 0.9900 .
C10 H10B 0.9900 .
C10 C11 1.495(10) .
C11 H11A 0.9900 .
C11 H11B 0.9900 .
C11 C12 1.543(10) .
C12 H12A 0.9900 .
C12 H12B 0.9900 .
C13 C14 1.430(9) .
C13 C18 1.492(9) .
C14 C15 1.501(9) .
C15 H15A 0.9900 .
C15 H15B 0.9900 .
C15 C16 1.553(9) .
C16 H16A 0.9900 .
C16 H16B 0.9900 .
C16 C17 1.514(11) .
C17 H17A 0.9900 .
C17 H17B 0.9900 .
C17 C18 1.547(10) .
C18 H18A 0.9900 .
C18 H18B 0.9900 .
C19 H19 0.9500 .
C19 C20 1.370(9) .
C20 C21 1.410(10) .
C20 B1 1.593(11) .
C21 H21 0.9500 .
C21 C22 1.375(11) .
C22 H22 0.9500 .
C22 C23 1.388(11) .
C23 H23 0.9500 .
C24 C25 1.386(10) .
C24 C29 1.417(10) .
C24 B2 1.579(11) .
C25 H25 0.9500 .
C25 C26 1.378(10) .
C26 H26 0.9500 .
C26 C27 1.394(10) .
C27 C28 1.367(10) .
C27 C30 1.519(10) .
C28 H28 0.9500 .
C28 C29 1.384(9) .
C29 H29 0.9500 .
C30 H30A 0.9900 .
C30 H30B 0.9900 .
C30 C31 1.508(9) .
C31 C32 1.380(11) .
C31 C36 1.376(11) .
C32 C33 1.412(10) .
C33 H33 0.9500 .
C33 C34 1.380(11) .
C34 C35 1.391(11) .
C34 B3 1.575(10) .
C35 C36 1.428(11) .
C37 C38 1.444(9) .
C37 C42 1.503(10) .
C38 C39 1.504(9) .
C39 H39A 0.9900 .
C39 H39B 0.9900 .
C39 C40 1.517(12) .
C40 H40A 0.9900 .
C40 H40B 0.9900 .
C40 C41 1.387(12) .
C41 H41A 0.9900 .
C41 H41B 0.9900 .
C41 C42 1.497(11) .
C42 H42A 0.9900 .
C42 H42B 0.9900 .
C43 C44 1.426(9) .
C43 C48 1.484(10) .
C44 C45 1.493(10) .
C45 H45A 0.9900 .
C45 H45B 0.9900 .
C45 C46 1.532(11) .
C46 H46A 0.9900 .
C46 H46B 0.9900 .
C46 C47 1.453(11) .
C47 H47A 0.9900 .
C47 H47B 0.9900 .
C47 C48 1.539(11) .
C48 H48A 0.9900 .
C48 H48B 0.9900 .
C49 C50 1.408(10) .
C49 C54 1.493(10) .
C50 C51 1.493(10) .
C51 H51A 0.9900 .
C51 H51B 0.9900 .
C51 C52 1.458(11) .
C52 H52A 0.9900 .
C52 H52B 0.9900 .
C52 C53 1.367(13) .
C53 H53A 0.9900 .
C53 H53B 0.9900 .
C53 C54 1.486(12) .
C54 H54A 0.9900 .
C54 H54B 0.9900 .
C55 H55 0.9500 .
C55 C56 1.367(10) .
C56 C57 1.380(10) .
C56 B4 1.595(10) .
C57 H57 0.9500 .
C57 C58 1.360(10) .
C58 H58 0.9500 .
C58 C59 1.370(10) .
C59 H59 0.9500 .
C60 C61 1.453(9) .
C60 C65 1.480(8) .
C61 C62 1.499(8) .
C62 H62A 0.9900 .
C62 H62B 0.9900 .
C62 C63 1.509(9) .
C63 H63A 0.9900 .
C63 H63B 0.9900 .
C63 C64 1.477(10) .
C64 H64A 0.9900 .
C64 H64B 0.9900 .
C64 C65 1.538(9) .
C65 H65A 0.9900 .
C65 H65B 0.9900 .
C66 C67 1.437(9) .
C66 C71 1.481(9) .
C67 C68 1.506(9) .
C68 H68A 0.9900 .
C68 H68B 0.9900 .
C68 C69 1.533(10) .
C69 H69A 0.9900 .
C69 H69B 0.9900 .
C69 C70 1.483(11) .
C70 H70A 0.9900 .
C70 H70B 0.9900 .
C70 C71 1.545(9) .
C71 H71A 0.9900 .
C71 H71B 0.9900 .
C72 C73 1.469(9) .
C72 C77 1.484(9) .
C73 C74 1.476(9) .
C74 H74A 0.9900 .
C74 H74B 0.9900 .
C74 C75 1.498(11) .
C75 H75A 0.9900 .
C75 H75B 0.9900 .
C75 C76 1.453(12) .
C76 H76A 0.9900 .
C76 H76B 0.9900 .
C76 C77 1.499(10) .
C77 H77A 0.9900 .
C77 H77B 0.9900 .
C78 H78 0.9500 .
C78 C79 1.394(9) .
C79 C80 1.393(8) .
C79 B1A 1.612(9) .
C80 H80 0.9500 .
C80 C81 1.377(9) .
C81 H81 0.9500 .
C81 C82 1.391(9) .
C82 H82 0.9500 .
C83 C84 1.370(10) .
C83 C88 1.381(10) .
C83 B2A 1.580(10) .
C84 H84 0.9500 .
C84 C85 1.385(10) .
C85 H85 0.9500 .
C85 C86 1.373(10) .
C86 C87 1.379(11) .
C86 C89 1.510(9) .
C87 H87 0.9500 .
C87 C88 1.408(10) .
C88 H88 0.9500 .
C89 H89A 0.9900 .
C89 H89B 0.9900 .
C89 C90 1.522(8) .
C90 C91 1.375(11) .
C90 C95 1.395(10) .
C91 H91 0.9500 .
C91 C92 1.384(9) .
C92 H92 0.9500 .
C92 C93 1.393(9) .
C93 C94 1.387(11) .
C93 B3A 1.585(10) .
C94 H94 0.9500 .
C94 C95 1.397(10) .
C95 H95 0.9500 .
C96 C97 1.436(9) .
C96 C101 1.487(9) .
C97 C98 1.468(10) .
C98 H98A 0.9900 .
C98 H98B 0.9900 .
C98 C99 1.543(9) .
C99 H99A 0.9900 .
C99 H99B 0.9900 .
C99 C100 1.535(11) .
C100 H10C 0.9900 .
C100 H10D 0.9900 .
C100 C101 1.526(11) .
C101 H10E 0.9900 .
C101 H10F 0.9900 .
C102 C103 1.423(9) .
C102 C107 1.498(10) .
C103 C104 1.492(11) .
C104 H10G 0.9900 .
C104 H10H 0.9900 .
C104 C105 1.468(12) .
C105 H10I 0.9900 .
C105 H10J 0.9900 .
C105 C106 1.375(11) .
C106 H10K 0.9900 .
C106 H10L 0.9900 .
C106 C107 1.502(12) .
C107 H10M 0.9900 .
C107 H10N 0.9900 .
C108 C109 1.428(9) .
C108 C113 1.483(11) .
C109 C110 1.484(9) .
C110 H11C 0.9900 .
C110 H11D 0.9900 .
C110 C111 1.487(11) .
C111 H11E 0.9900 .
C111 H11F 0.9900 .
C111 C112 1.507(10) .
C112 H11G 0.9900 .
C112 H11H 0.9900 .
C112 C113 1.523(10) .
C113 H11I 0.9900 .
C113 H11J 0.9900 .
C114 H114 0.9500 .
C114 C115 1.393(9) .
C115 C116 1.391(10) .
C115 B4A 1.595(10) .
C116 H116 0.9500 .
C116 C117 1.398(9) .
C117 H117 0.9500 .
C117 C118 1.389(9) .
C118 H118 0.9500 .
F207 B5 1.332(13) .
F203 B5 1.376(15) .
O204 C219 1.494(17) .
O204 C221 1.565(19) .
N4S C7S 1.143(10) .
F201 B5 1.367(12) .
N1S C1S 1.043(18) .
N3S C5S 1.068(18) .
C3S C4S 1.453(13) .
C3S N2S 1.140(12) .
C4S H4SA 0.9800 .
C4S H4SB 0.9800 .
C4S H4SC 0.9800 .
C7S C8S 1.481(11) .
C8S H8SA 0.9800 .
C8S H8SB 0.9800 .
C8S H8SC 0.9800 .
C1S C2S 1.39(2) .
C212 H21A 0.9800 .
C212 H21B 0.9800 .
C212 H21C 0.9800 .
C212 C219 1.410(18) .
F202 B5 1.340(16) .
C5S C6S 1.445(19) .
C6S H6SA 0.9800 .
C6S H6SB 0.9800 .
C6S H6SC 0.9800 .
C2S H2SA 0.9800 .
C2S H2SB 0.9800 .
C2S H2SC 0.9800 .
C218 H21D 0.9800 .
C218 H21E 0.9800 .
C218 H21F 0.9800 .
C218 C219 1.503(18) .
C219 H219 1.0000 .
C221 H221 1.0000 .
C221 C224 1.51(2) .
C221 C225 1.61(3) .
C224 H22A 0.9800 .
C224 H22B 0.9800 .
C224 H22C 0.9800 .
C225 H22D 0.9800 .
C225 H22E 0.9800 .
C225 H22F 0.9800 .
F7 B6 1.353(4) .
F8 B6 1.355(4) .
B6 F5 1.362(4) .
B6 F6 1.361(4) .
B6 F8A 1.349(12) .
B6 F5A 1.271(11) .
B6 F6A 1.174(11) .
B6 F7A 1.257(11) .
C10S H10O 0.9800 .
C10S H10P 0.9800 .
C10S H10Q 0.9800 .
C10S C9S 1.409(17) .
C9S N5S 1.086(17) .
C12S H12C 0.9800 .
C12S H12D 0.9800 .
C12S H12E 0.9800 .
C12S C11S 1.424(17) .
C11S N6S 1.201(17) .
C25S H25A 0.9800 .
C25S H25B 0.9800 .
C25S H25C 0.9800 .
C25S C24S 1.484(17) .
C24S H24S 1.0000 .
C24S O0AA 1.445(18) .
C24S C26S 1.415(18) .
C23S H23A 0.9800 .
C23S H23B 0.9800 .
C23S H23C 0.9800 .
C23S C21S 1.507(18) .
O0AA C21S 1.466(18) .
C22S H22G 0.9800 .
C22S H22H 0.9800 .
C22S H22I 0.9800 .
C22S C21S 1.477(19) .
C21S H21S 1.0000 .
C26S H26A 0.9800 .
C26S H26B 0.9800 .
C26S H26C 0.9800 .
C19S H19A 0.9801 .
C19S H19B 0.9801 .
C19S H19C 0.9801 .
C19S S1S 1.53(6) .
S1S C20S 1.835(19) .
S1S O3S 1.38(4) .
C20S H20A 0.9891 .
C20S H20B 0.9890 .
C20S H20C 0.9891 .
F8A F6A 1.702(13) .

loop_
_geom_torsion_atom_site_label_1
_geom_torsion_atom_site_label_2
_geom_torsion_atom_site_label_3
_geom_torsion_atom_site_label_4
_geom_torsion
_geom_torsion_site_symmetry_1
Pd1 N13 C19 C20 -177.8(5) .
Pd1 N13 C23 C22 178.3(6) .
Pd1 N14 C55 C56 174.5(5) 2_666
Pd1 N14 C59 C58 -173.5(6) 2_666
Pd1 N27 C78 C79 174.7(5) .
Pd1 N27 C82 C81 -175.3(5) .
Pd1 N28 C114 C115 -177.2(5) 2_666
Pd1 N28 C118 C117 176.3(6) 2_666
Fe1 N1 C1 C2 3.6(8) .
Fe1 N1 C1 C6 -175.4(5) .
Fe1 N2 C2 C1 8.2(8) .
Fe1 N2 C2 C3 -168.3(5) .
Fe1 N3 C7 C8 2.6(7) .
Fe1 N3 C7 C12 -179.9(5) .
Fe1 N4 C8 C7 6.1(7) .
Fe1 N4 C8 C9 -171.6(5) .
Fe1 N5 C13 C14 8.9(8) .
Fe1 N5 C13 C18 -169.4(6) .
Fe1 N6 C14 C13 3.1(8) .
Fe1 N6 C14 C15 -178.3(6) .
Fe2 N7 C37 C38 -6.8(11) .
Fe2 N7 C37 C42 174.4(8) .
Fe2 N8 C38 C37 -1.2(10) .
Fe2 N8 C38 C39 179.4(6) .
Fe2 N9 C43 C44 -3.9(9) .
Fe2 N9 C43 C48 177.2(6) .
Fe2 N10 C44 C43 -2.5(9) .
Fe2 N10 C44 C45 178.6(5) .
Fe2 N11 C49 C50 -0.8(9) .
Fe2 N11 C49 C54 178.2(6) .
Fe2 N12 C50 C49 -3.2(11) .
Fe2 N12 C50 C51 178.5(7) .
Fe3 N15 C66 C67 5.8(7) .
Fe3 N15 C66 C71 -173.2(5) .
Fe3 N16 C67 C66 6.2(8) .
Fe3 N16 C67 C68 -172.7(5) .
Fe3 N17 C60 C61 10.4(7) .
Fe3 N17 C60 C65 -169.3(5) .
Fe3 N18 C61 C60 4.2(8) .
Fe3 N18 C61 C62 -176.1(5) .
Fe3 N19 C72 C73 3.9(7) .
Fe3 N19 C72 C77 -178.0(5) .
Fe3 N20 C73 C72 9.0(7) .
Fe3 N20 C73 C74 -168.9(5) .
Fe4 N21 C96 C97 4.8(11) .
Fe4 N21 C96 C101 179.6(6) .
Fe4 N22 C97 C96 5.2(8) .
Fe4 N22 C97 C98 -175.9(5) .
Fe4 N23 C102 C103 3.5(10) .
Fe4 N23 C102 C107 -175.3(7) .
Fe4 N24 C103 C102 4.4(12) .
Fe4 N24 C103 C104 177.9(7) .
Fe4 N25 C108 C109 4.5(10) .
Fe4 N25 C108 C113 -176.7(7) .
Fe4 N26 C109 C108 0.0(10) .
Fe4 N26 C109 C110 -179.1(6) .
O1 N1 C1 C2 176.1(5) .
O1 N1 C1 C6 -2.9(10) .
O2 N2 C2 C1 176.0(5) .
O2 N2 C2 C3 -0.5(9) .
O3 N3 C7 C8 175.7(5) .
O3 N3 C7 C12 -6.8(9) .
O4 N4 C8 C7 174.9(5) .
O4 N4 C8 C9 -2.8(9) .
O5 N5 C13 C14 176.1(6) .
O5 N5 C13 C18 -2.2(10) .
O6 N6 C14 C13 175.5(6) .
O6 N6 C14 C15 -5.9(10) .
O7 N7 C37 C38 177.1(8) .
O7 N7 C37 C42 -1.7(15) .
O8 N8 C38 C37 -177.5(7) .
O8 N8 C38 C39 3.1(13) .
O9 N9 C43 C44 180.0(6) .
O9 N9 C43 C48 1.1(12) .
O10 N10 C44 C43 178.5(7) .
O10 N10 C44 C45 -0.5(12) .
O11 N11 C49 C50 -176.3(7) .
O11 N11 C49 C54 2.6(12) .
O12 N12 C50 C49 178.1(7) .
O12 N12 C50 C51 -0.3(14) .
O13 N15 C66 C67 174.0(5) .
O13 N15 C66 C71 -5.0(9) .
O14 N16 C67 C66 174.9(5) .
O14 N16 C67 C68 -4.0(10) .
O15 N17 C60 C61 175.7(5) .
O15 N17 C60 C65 -4.0(10) .
O16 N18 C61 C60 175.6(5) .
O16 N18 C61 C62 -4.7(10) .
O17 N19 C72 C73 175.5(5) .
O17 N19 C72 C77 -6.4(9) .
O18 N20 C73 C72 176.2(5) .
O18 N20 C73 C74 -1.7(9) .
O19 N23 C102 C103 -179.5(7) .
O19 N23 C102 C107 1.8(13) .
O20 N24 C103 C102 -178.3(8) .
O20 N24 C103 C104 -4.8(15) .
O21 N21 C96 C97 -177.8(7) .
O21 N21 C96 C101 -3.0(13) .
O22 N22 C97 C96 -179.4(6) .
O22 N22 C97 C98 -0.5(11) .
O23 N25 C108 C109 -178.9(7) .
O23 N25 C108 C113 -0.1(13) .
O24 N26 C109 C108 179.8(7) .
O24 N26 C109 C110 0.7(13) .
N1 Fe1 N6 O6 111.8(5) .
N1 Fe1 N6 C14 -76.6(6) .
N1 O1 B1 O3 55.5(7) .
N1 O1 B1 O5 -68.6(7) .
N1 O1 B1 C20 175.2(5) .
N1 C1 C2 N2 -7.4(8) .
N1 C1 C2 C3 169.2(6) .
N1 C1 C6 C5 -178.2(7) .
N2 Fe1 N6 O6 38.2(5) .
N2 Fe1 N6 C14 -150.2(6) .
N2 O2 B2 O4 -67.2(7) .
N2 O2 B2 O6 54.6(7) .
N2 O2 B2 C24 173.6(5) .
N2 C2 C3 C4 170.7(8) .
N3 Fe1 N6 O6 -108.1(6) .
N3 Fe1 N6 C14 63.5(8) .
N3 O3 B1 O1 -69.1(7) .
N3 O3 B1 O5 54.0(7) .
N3 O3 B1 C20 171.0(5) .
N3 C7 C8 N4 -5.4(8) .
N3 C7 C8 C9 172.3(6) .
N3 C7 C12 C11 -154.0(6) .
N4 Fe1 N6 O6 -47.9(5) .
N4 Fe1 N6 C14 123.8(6) .
N4 O4 B2 O2 53.8(7) .
N4 O4 B2 O6 -66.9(7) .
N4 O4 B2 C24 172.4(5) .
N4 C8 C9 C10 -168.7(6) .
N5 Fe1 N6 O6 -170.6(5) .
N5 Fe1 N6 C14 1.1(6) .
N5 O5 B1 O1 55.6(7) .
N5 O5 B1 O3 -68.2(7) .
N5 O5 B1 C20 173.5(5) .
N5 C13 C14 N6 -7.5(9) .
N5 C13 C14 C15 173.9(7) .
N5 C13 C18 C17 160.4(7) .
N6 O6 B2 O2 -66.5(7) .
N6 O6 B2 O4 54.6(7) .
N6 O6 B2 C24 175.2(5) .
N6 C14 C15 C16 178.8(7) .
N7 Fe2 N10 O10 -108.7(7) .
N7 Fe2 N10 C44 72.3(8) .
N7 Fe2 N11 O11 -41.8(7) .
N7 Fe2 N11 C49 142.9(7) .
N7 Fe2 N12 O12 115.1(7) .
N7 Fe2 N12 C50 -63.6(10) .
N7 O7 B3 O9 70.1(9) .
N7 O7 B3 O11 -51.2(10) .
N7 O7 B3 C34 -172.2(7) .
N7 C37 C38 N8 4.9(11) .
N7 C37 C38 C39 -175.6(8) .
N7 C37 C42 C41 -168.3(10) .
N8 Fe2 N10 O10 -37.8(7) .
N8 Fe2 N10 C44 143.3(7) .
N8 Fe2 N11 O11 -111.7(6) .
N8 Fe2 N11 C49 73.0(7) .
N8 Fe2 N12 O12 51.4(8) .
N8 Fe2 N12 C50 -127.3(8) .
N8 O8 B4 O10 -60.8(9) .
N8 O8 B4 O12 59.2(10) .
N8 O8 B4 C56 -177.7(7) .
N8 C38 C39 C40 -177.0(9) .
N9 Fe2 N10 O10 179.4(7) .
N9 Fe2 N10 C44 0.4(7) .
N9 Fe2 N11 O11 43.1(6) .
N9 Fe2 N11 C49 -132.1(7) .
N9 Fe2 N12 O12 -104.3(7) .
N9 Fe2 N12 C50 77.0(9) .
N9 O9 B3 O7 -60.6(9) .
N9 O9 B3 O11 63.0(8) .
N9 O9 B3 C34 179.9(6) .
N9 C43 C44 N10 3.9(10) .
N9 C43 C44 C45 -177.1(7) .
N9 C43 C48 C47 164.8(8) .
N10 Fe2 N11 O11 106.9(7) .
N10 Fe2 N11 C49 -68.3(8) .
N10 Fe2 N12 O12 -35.5(8) .
N10 Fe2 N12 C50 145.8(8) .
N10 O10 B4 O8 66.7(8) .
N10 O10 B4 O12 -56.8(9) .
N10 O10 B4 C56 -173.8(6) .
N10 C44 C45 C46 162.3(8) .
N11 Fe2 N10 O10 112.2(7) .
N11 Fe2 N10 C44 -66.8(9) .
N11 Fe2 N12 O12 -179.1(8) .
N11 Fe2 N12 C50 2.2(8) .
N11 O11 B3 O7 60.8(10) .
N11 O11 B3 O9 -58.6(9) .
N11 O11 B3 C34 -176.1(6) .
N11 C49 C50 N12 2.4(11) .
N11 C49 C50 C51 -179.2(8) .
N11 C49 C54 C53 -173.9(10) .
N12 Fe2 N10 O10 47.5(7) .
N12 Fe2 N10 C44 -131.4(7) .
N12 Fe2 N11 O11 174.6(7) .
N12 Fe2 N11 C49 -0.6(6) .
N12 O12 B4 O8 -50.6(10) .
N12 O12 B4 O10 69.2(9) .
N12 O12 B4 C56 -175.0(7) .
N12 C50 C51 C52 -174.4(11) .
N13 C19 C20 C21 0.6(10) .
N13 C19 C20 B1 -175.9(6) .
N14 C55 C56 C57 -0.2(11) .
N14 C55 C56 B4 177.6(6) .
N15 O13 B1A O15 -68.5(6) .
N15 O13 B1A O17 56.0(6) .
N15 O13 B1A C79 174.4(5) .
N15 C66 C67 N16 -7.5(8) .
N15 C66 C67 C68 171.4(6) .
N15 C66 C71 C70 171.9(6) .
N16 O14 B2A O16 53.5(7) .
N16 O14 B2A O18 -68.6(7) .
N16 O14 B2A C83 173.6(5) .
N16 C67 C68 C69 169.8(7) .
N17 O15 B1A O13 56.1(7) .
N17 O15 B1A O17 -67.6(7) .
N17 O15 B1A C79 172.0(5) .
N17 C60 C61 N18 -9.1(8) .
N17 C60 C61 C62 171.2(6) .
N17 C60 C65 C64 -164.3(7) .
N18 O16 B2A O14 -66.1(7) .
N18 O16 B2A O18 55.4(7) .
N18 O16 B2A C83 175.4(5) .
N18 C61 C62 C63 -155.8(7) .
N19 O17 B1A O13 -67.8(6) .
N19 O17 B1A O15 55.2(7) .
N19 O17 B1A C79 175.2(5) .
N19 C72 C73 N20 -8.0(7) .
N19 C72 C73 C74 170.0(6) .
N19 C72 C77 C76 -158.3(7) .
N20 O18 B2A O14 54.0(7) .
N20 O18 B2A O16 -68.3(6) .
N20 O18 B2A C83 171.0(5) .
N20 C73 C74 C75 -167.5(8) .
N21 Fe4 N25 O23 37.4(8) .
N21 Fe4 N25 C108 -146.4(7) .
N21 O21 B3A O19 -66.7(8) .
N21 O21 B3A O23 54.6(9) .
N21 O21 B3A C93 175.0(7) .
N21 C96 C97 N22 -6.0(10) .
N21 C96 C97 C98 175.1(7) .
N21 C96 C101 C100 172.5(9) .
N22 Fe4 N21 O21 -178.9(8) .
N22 Fe4 N21 C96 -1.7(8) .
N22 Fe4 N25 O23 106.2(7) .
N22 Fe4 N25 C108 -77.7(8) .
N22 O22 B4A O20 60.1(9) .
N22 O22 B4A O24 -65.2(8) .
N22 O22 B4A C115 175.9(6) .
N22 C97 C98 C99 163.3(7) .
N23 Fe4 N21 O21 39.0(8) .
N23 Fe4 N21 C96 -143.9(8) .
N23 Fe4 N25 O23 -47.8(8) .
N23 Fe4 N25 C108 128.4(7) .
N23 O19 B3A O21 56.7(8) .
N23 O19 B3A O23 -63.1(9) .
N23 O19 B3A C93 175.4(6) .
N23 C102 C103 N24 -4.8(12) .
N23 C102 C103 C104 -178.4(9) .
N23 C102 C107 C106 170.4(9) .
N24 Fe4 N21 O21 108.7(8) .
N24 Fe4 N21 C96 -74.2(9) .
N24 Fe4 N25 O23 -111.3(8) .
N24 Fe4 N25 C108 64.8(9) .
N24 O20 B4A O22 -69.4(9) .
N24 O20 B4A O24 53.2(10) .
N24 O20 B4A C115 173.0(7) .
N24 C103 C104 C105 178.9(11) .
N25 Fe4 N21 O21 -48.3(8) .
N25 Fe4 N21 C96 128.9(8) .
N25 O23 B3A O19 52.9(10) .
N25 O23 B3A O21 -65.6(9) .
N25 O23 B3A C93 173.9(7) .
N25 C108 C109 N26 -2.7(11) .
N25 C108 C109 C110 176.4(7) .
N25 C108 C113 C112 166.9(8) .
N26 Fe4 N21 O21 -112.4(7) .
N26 Fe4 N21 C96 64.8(10) .
N26 Fe4 N25 O23 -179.7(8) .
N26 Fe4 N25 C108 -3.6(7) .
N26 O24 B4A O20 -63.7(9) .
N26 O24 B4A O22 57.4(9) .
N26 O24 B4A C115 177.2(7) .
N26 C109 C110 C111 166.5(8) .
N27 C78 C79 C80 0.8(10) .
N27 C78 C79 B1A -177.9(6) .
N28 C114 C115 C116 0.9(11) .
N28 C114 C115 B4A 177.6(7) .
C1 C2 C3 C4 -5.4(11) .
C2 C1 C6 C5 3.0(10) .
C2 C3 C4 C5 35.1(15) .
C3 C4 C5 C6 -46.7(17) .
C4 C5 C6 C1 24.4(14) .
C6 C1 C2 N2 171.6(6) .
C6 C1 C2 C3 -11.8(10) .
C7 C8 C9 C10 13.9(9) .
C8 C7 C12 C11 23.3(9) .
C8 C9 C10 C11 -42.7(8) .
C9 C10 C11 C12 64.9(8) .
C10 C11 C12 C7 -52.0(8) .
C12 C7 C8 N4 177.0(6) .
C12 C7 C8 C9 -5.3(10) .
C13 C14 C15 C16 -2.8(11) .
C14 C13 C18 C17 -17.7(10) .
C14 C15 C16 C17 39.1(9) .
C15 C16 C17 C18 -66.8(8) .
C16 C17 C18 C13 53.5(8) .
C18 C13 C14 N6 170.8(7) .
C18 C13 C14 C15 -7.8(11) .
C19 N13 C23 C22 1.5(10) .
C19 C20 C21 C22 -0.7(11) .
C19 C20 B1 O1 -138.5(6) .
C19 C20 B1 O3 -17.2(9) .
C19 C20 B1 O5 103.0(7) .
C20 C21 C22 C23 1.3(13) .
C21 C20 B1 O1 45.2(9) .
C21 C20 B1 O3 166.6(7) .
C21 C20 B1 O5 -73.2(9) .
C21 C22 C23 N13 -1.7(12) .
C23 N13 C19 C20 -1.0(9) .
C24 C25 C26 C27 0.4(11) .
C25 C24 C29 C28 1.2(10) .
C25 C24 B2 O2 137.9(7) .
C25 C24 B2 O4 18.3(9) .
C25 C24 B2 O6 -103.3(8) .
C25 C26 C27 C28 0.9(10) .
C25 C26 C27 C30 -178.2(6) .
C26 C27 C28 C29 -1.2(10) .
C26 C27 C30 C31 -83.1(9) .
C27 C28 C29 C24 0.1(10) .
C27 C30 C31 C32 -80.7(10) .
C27 C30 C31 C36 101.5(10) .
C28 C27 C30 C31 97.8(8) .
C29 C24 C25 C26 -1.4(10) .
C29 C24 B2 O2 -43.4(8) .
C29 C24 B2 O4 -162.9(6) .
C29 C24 B2 O6 75.5(8) .
C30 C27 C28 C29 177.9(6) .
C30 C31 C32 C33 -178.5(9) .
C30 C31 C36 C35 178.4(9) .
C31 C32 C33 C34 1.9(17) .
C32 C31 C36 C35 0.5(16) .
C32 C33 C34 C35 -3.1(16) .
C32 C33 C34 B3 175.7(9) .
C33 C34 C35 C36 2.9(16) .
C33 C34 B3 O7 19.1(13) .
C33 C34 B3 O9 135.7(9) .
C33 C34 B3 O11 -105.6(10) .
C34 C35 C36 C31 -1.8(18) .
C35 C34 B3 O7 -162.2(9) .
C35 C34 B3 O9 -45.5(11) .
C35 C34 B3 O11 73.1(10) .
C36 C31 C32 C33 -0.6(15) .
C37 C38 C39 C40 3.6(12) .
C38 C37 C42 C41 13.1(13) .
C38 C39 C40 C41 -29.8(15) .
C39 C40 C41 C42 51.5(16) .
C40 C41 C42 C37 -40.4(14) .
C42 C37 C38 N8 -176.3(9) .
C42 C37 C38 C39 3.2(14) .
C43 C44 C45 C46 -16.5(10) .
C44 C43 C48 C47 -13.9(11) .
C44 C45 C46 C47 46.8(10) .
C45 C46 C47 C48 -62.9(11) .
C46 C47 C48 C43 43.3(10) .
C48 C43 C44 N10 -177.2(8) .
C48 C43 C44 C45 1.8(11) .
C49 C50 C51 C52 7.5(14) .
C50 C49 C54 C53 5.0(13) .
C50 C51 C52 C53 -26.8(19) .
C51 C52 C53 C54 37(2) .
C52 C53 C54 C49 -23.5(19) .
C54 C49 C50 N12 -176.6(8) .
C54 C49 C50 C51 1.8(13) .
C55 N14 C59 C58 0.9(10) .
C55 C56 C57 C58 0.2(11) .
C55 C56 B4 O8 126.4(8) .
C55 C56 B4 O10 9.0(9) .
C55 C56 B4 O12 -107.7(8) .
C56 C57 C58 C59 0.4(13) .
C57 C56 B4 O8 -56.0(10) .
C57 C56 B4 O10 -173.5(7) .
C57 C56 B4 O12 69.9(10) .
C57 C58 C59 N14 -0.9(12) .
C59 N14 C55 C56 -0.3(10) .
C60 C61 C62 C63 23.8(9) .
C61 C60 C65 C64 16.1(9) .
C61 C62 C63 C64 -48.7(9) .
C62 C63 C64 C65 60.0(9) .
C63 C64 C65 C60 -40.6(9) .
C65 C60 C61 N18 170.6(6) .
C65 C60 C61 C62 -9.1(10) .
C66 C67 C68 C69 -9.0(9) .
C67 C66 C71 C70 -7.0(9) .
C67 C68 C69 C70 45.1(9) .
C68 C69 C70 C71 -64.3(9) .
C69 C70 C71 C66 42.3(9) .
C71 C66 C67 N16 171.5(6) .
C71 C66 C67 C68 -9.6(10) .
C72 C73 C74 C75 14.8(10) .
C73 C72 C77 C76 19.7(9) .
C73 C74 C75 C76 -35.6(12) .
C74 C75 C76 C77 52.5(14) .
C75 C76 C77 C72 -41.7(12) .
C77 C72 C73 N20 173.8(6) .
C77 C72 C73 C74 -8.2(9) .
C78 N27 C82 C81 -0.9(10) .
C78 C79 C80 C81 -0.8(10) .
C78 C79 B1A O13 143.8(6) .
C78 C79 B1A O15 25.8(9) .
C78 C79 B1A O17 -96.6(7) .
C79 C80 C81 C82 0.1(11) .
C80 C79 B1A O13 -34.8(9) .
C80 C79 B1A O15 -152.8(6) .
C80 C79 B1A O17 84.8(8) .
C80 C81 C82 N27 0.8(11) .
C82 N27 C78 C79 0.1(10) .
C83 C84 C85 C86 0.9(13) .
C84 C83 C88 C87 -4.0(14) .
C84 C83 B2A O14 65.3(9) .
C84 C83 B2A O16 -174.1(7) .
C84 C83 B2A O18 -53.0(9) .
C84 C85 C86 C87 -4.7(13) .
C84 C85 C86 C89 176.8(7) .
C85 C86 C87 C88 4.1(14) .
C85 C86 C89 C90 115.1(9) .
C86 C87 C88 C83 0.3(16) .
C86 C89 C90 C91 -91.9(9) .
C86 C89 C90 C95 90.0(9) .
C87 C86 C89 C90 -63.3(11) .
C88 C83 C84 C85 3.4(12) .
C88 C83 B2A O14 -113.5(8) .
C88 C83 B2A O16 7.1(11) .
C88 C83 B2A O18 128.2(8) .
C89 C86 C87 C88 -177.4(8) .
C89 C90 C91 C92 -176.9(7) .
C89 C90 C95 C94 176.5(7) .
C90 C91 C92 C93 -0.3(12) .
C91 C90 C95 C94 -1.5(11) .
C91 C92 C93 C94 -0.3(11) .
C91 C92 C93 B3A 176.1(7) .
C92 C93 C94 C95 0.0(12) .
C92 C93 B3A O19 -106.7(8) .
C92 C93 B3A O21 10.2(10) .
C92 C93 B3A O23 130.6(8) .
C93 C94 C95 C90 1.0(12) .
C94 C93 B3A O19 69.6(9) .
C94 C93 B3A O21 -173.5(7) .
C94 C93 B3A O23 -53.1(10) .
C95 C90 C91 C92 1.2(11) .
C96 C97 C98 C99 -17.9(9) .
C97 C96 C101 C100 -13.3(11) .
C97 C98 C99 C100 48.8(8) .
C98 C99 C100 C101 -64.0(8) .
C99 C100 C101 C96 44.1(9) .
C101 C96 C97 N22 179.0(7) .
C101 C96 C97 C98 0.0(11) .
C102 C103 C104 C105 -8.5(14) .
C103 C102 C107 C106 -8.2(13) .
C103 C104 C105 C106 28.0(18) .
C104 C105 C106 C107 -40(2) .
C105 C106 C107 C102 27.3(17) .
C107 C102 C103 N24 174.0(9) .
C107 C102 C103 C104 0.4(14) .
C108 C109 C110 C111 -12.5(11) .
C109 C108 C113 C112 -14.4(12) .
C109 C110 C111 C112 44.9(10) .
C110 C111 C112 C113 -64.3(10) .
C111 C112 C113 C108 45.5(11) .
C113 C108 C109 N26 178.4(8) .
C113 C108 C109 C110 -2.4(13) .
C114 N28 C118 C117 -0.4(11) .
C114 C115 C116 C117 -0.5(11) .
C114 C115 B4A O20 -170.7(7) .
C114 C115 B4A O22 73.2(9) .
C114 C115 B4A O24 -47.0(10) .
C115 C116 C117 C118 -0.2(12) .
C116 C115 B4A O20 5.8(11) .
C116 C115 B4A O22 -110.3(9) .
C116 C115 B4A O24 129.5(8) .
C116 C117 C118 N28 0.7(12) .
C118 N28 C114 C115 -0.4(11) .
B1 O1 N1 Fe1 11.9(7) .
B1 O1 N1 C1 -160.1(6) .
B1 O3 N3 Fe1 12.3(7) .
B1 O3 N3 C7 -160.5(6) .
B1 O5 N5 Fe1 12.6(7) .
B1 O5 N5 C13 -153.9(6) .
B1 C20 C21 C22 175.8(7) .
B2 O2 N2 Fe1 12.0(7) .
B2 O2 N2 C2 -155.2(6) .
B2 O4 N4 Fe1 11.7(7) .
B2 O4 N4 C8 -156.3(6) .
B2 O6 N6 Fe1 10.5(7) .
B2 O6 N6 C14 -161.4(6) .
B2 C24 C25 C26 177.4(7) .
B2 C24 C29 C28 -177.7(6) .
B3 O7 N7 Fe2 -13.2(11) .
B3 O7 N7 C37 162.7(9) .
B3 O9 N9 Fe2 -6.0(10) .
B3 O9 N9 C43 170.0(7) .
B3 O11 N11 Fe2 -2.5(10) .
B3 O11 N11 C49 172.8(7) .
B3 C34 C35 C36 -175.9(10) .
B4 O8 N8 Fe2 -1.9(10) .
B4 O8 N8 C38 174.3(7) .
B4 O10 N10 Fe2 -8.6(10) .
B4 O10 N10 C44 170.4(7) .
B4 O12 N12 Fe2 -13.8(11) .
B4 O12 N12 C50 164.9(8) .
B4 C56 C57 C58 -177.5(7) .
B1A O13 N15 Fe3 10.6(7) .
B1A O13 N15 C66 -156.9(6) .
B1A O15 N17 Fe3 11.4(7) .
B1A O15 N17 C60 -153.1(6) .
B1A O17 N19 Fe3 10.7(6) .
B1A O17 N19 C72 -160.6(5) .
B1A C79 C80 C81 177.8(7) .
B2A O14 N16 Fe3 12.8(7) .
B2A O14 N16 C67 -155.3(6) .
B2A O16 N18 Fe3 9.8(7) .
B2A O16 N18 C61 -160.9(6) .
B2A O18 N20 Fe3 13.4(7) .
B2A O18 N20 C73 -153.2(6) .
B2A C83 C84 C85 -175.5(8) .
B2A C83 C88 C87 174.9(9) .
B3A O19 N23 Fe4 8.6(10) .
B3A O19 N23 C102 -168.4(8) .
B3A O21 N21 Fe4 10.0(11) .
B3A O21 N21 C96 -167.4(8) .
B3A O23 N25 Fe4 10.1(11) .
B3A O23 N25 C108 -166.3(8) .
B3A C93 C94 C95 -176.5(7) .
B4A O20 N24 Fe4 10.4(11) .
B4A O20 N24 C103 -166.7(8) .
B4A O22 N22 Fe4 7.0(9) .
B4A O22 N22 C97 -168.3(7) .
B4A O24 N26 Fe4 7.6(10) .
B4A O24 N26 C109 -172.2(8) .
B4A C115 C116 C117 -177.1(8) .
C219 O204 C221 C224 150.3(14) .
C219 O204 C221 C225 -90.2(14) .
C221 O204 C219 C212 -60.6(15) .
C221 O204 C219 C218 177.4(12) .
F7 B6 F8A F6A -45.1(6) .
F7 B6 F6A F8A 123.9(8) .
F8 B6 F8A F6A -142.5(8) .
F8 B6 F6A F8A 37.4(8) .
F5 B6 F8A F6A 143.9(11) .
F5 B6 F6A F8A -151.6(9) .
F6 B6 F8A F6A 55.9(6) .
F6 B6 F6A F8A -63.9(7) .
C25S C24S O0AA C21S 127(3) .
C24S O0AA C21S C23S -120(4) .
C24S O0AA C21S C22S 130(3) .
C26S C24S O0AA C21S -93(4) .
F5A B6 F8A F6A 120.9(8) .
F5A B6 F6A F8A -88.0(9) .
F7A B6 F8A F6A -127.0(8) .
F7A B6 F6A F8A 95.4(11) .

loop_
_exptl_oxdiff_crystal_face_indexfrac_h
_exptl_oxdiff_crystal_face_indexfrac_k
_exptl_oxdiff_crystal_face_indexfrac_l
_exptl_oxdiff_crystal_face_x
_exptl_oxdiff_crystal_face_y
_exptl_oxdiff_crystal_face_z
9.6411 7.3437 -9.5131 0.5379 -0.7823 0.3140
3.9151 5.8070 10.9214 -0.1789 0.2588 0.9492
-5.2538 -2.2803 14.1948 -0.5353 0.7777 0.3297
-8.1703 -5.4378 12.1736 -0.5664 0.8233 -0.0376
6.8966 3.9987 -13.3713 0.5613 -0.8157 -0.1403
4.7832 12.0993 1.5087 0.4497 -0.0122 0.8931
5.0798 -7.6340 13.2005 -0.9283 0.0236 0.3712
-5.4821 6.6925 -13.3706 0.8957 -0.0227 -0.4442
-2.9505 11.1383 -11.4635 0.9993 -0.0257 -0.0267
-12.0008 4.9971 -7.0004 0.6918 0.5639 -0.4833
-10.9984 -2.0028 -7.9967 0.3738 0.3402 -0.8688
9.0032 -10.9981 2.0046 -0.7513 -0.6711 -0.1747
-13.9993 1.9976 1.0004 0.2915 0.9130 -0.3548
-13.9983 -1.0027 -1.9976 0.2551 0.7516 -0.6521
-7.0023 8.9994 6.9951 0.2971 0.8337 0.5473
13.0003 -3.9972 4.0001 -0.5519 -0.7121 0.4374
-3.9974 -7.0017 -9.9946 0.0892 -0.2428 -0.9745
-11.9965 -6.0017 3.0042 -0.1995 0.7173 -0.6220
1.0049 -12.9987 9.0057 -0.9682 0.0212 -0.2554
